data_4339081
loop_
_publ_author_name
'Majumdar, Amit'
'Pal, Kuntal'
'Nagarajan, Kowliki'
'Sarkar, Sabyasachi'

_publ_section_title
;
 Desoxo molybdenum(IV) and tungsten(IV) bis(dithiolene) complexes:
 monomer-dimer interconversion involving reversible thiol bridge
 formation.
;
_journal_issue 15
_journal_name_full 'Inorganic chemistry'
_journal_page_first 6136
_journal_page_last 6147
_journal_paper_doi 10.1021/ic7006777
_journal_volume 46
_journal_year 2007
_chemical_formula_moiety '3(C30 H14 Mo2 N8 S10), 6(C8 H20 N), 2(C2 H3 N)'
_chemical_formula_sum 'C142 H168 Mo6 N32 S30'
_chemical_formula_weight 3860.83
_chemical_name_systematic 'Tetraethylammonium tetrakis(1,2-dicyanoethylenedithiolato)bis(benzyalthiolato)dimolybdate'
_space_group_IT_number 14
_symmetry_cell_setting monoclinic
_symmetry_space_group_name_Hall '-P 2ybc'
_symmetry_space_group_name_H-M 'P 1 21/c 1'
_atom_sites_solution_hydrogens geom
_atom_sites_solution_primary direct
_atom_sites_solution_secondary difmap
_audit_creation_method SHELXL-97
_cell_angle_alpha 90
_cell_angle_beta 94.498(5)
_cell_angle_gamma 90
_cell_formula_units_Z 4
_cell_length_a 20.596(5)
_cell_length_b 18.049(5)
_cell_length_c 46.838(5)
_cell_measurement_temperature 100(2)
_cell_volume 17358(7)
_computing_cell_refinement 'SAINT 6.45 ( Bruker, 2003)'
_computing_data_collection 'SMART 5.628 (Bruker, 2003)'
_computing_data_reduction 'SAINT 6.45  (Bruker, 2003)'
_computing_molecular_graphics 'Diamond 2.1e, Ortep'
_computing_structure_refinement 'SHELXL-97 (Sheldrick, 1997)'
_computing_structure_solution SIR-97
_diffrn_ambient_temperature 100(2)
_diffrn_measured_fraction_theta_full 0.989
_diffrn_measured_fraction_theta_max 0.989
_diffrn_measurement_device_type 'Bruker SMART APEX'
_diffrn_measurement_method /w-scans
_diffrn_radiation_monochromator graphite
_diffrn_radiation_probe x-ray
_diffrn_radiation_type MoK\a
_diffrn_radiation_wavelength 0.71069
_diffrn_reflns_av_R_equivalents 0.0503
_diffrn_reflns_av_sigmaI/netI 0.0690
_diffrn_reflns_limit_h_max 15
_diffrn_reflns_limit_h_min -27
_diffrn_reflns_limit_k_max 22
_diffrn_reflns_limit_k_min -24
_diffrn_reflns_limit_l_max 55
_diffrn_reflns_limit_l_min -62
_diffrn_reflns_number 115200
_diffrn_reflns_theta_full 28.34
_diffrn_reflns_theta_max 28.34
_diffrn_reflns_theta_min 2.04
_diffrn_source 'fine-focus sealed tube'
_exptl_absorpt_coefficient_mu 0.837
_exptl_absorpt_correction_T_max 0.922
_exptl_absorpt_correction_T_min 0.804
_exptl_absorpt_correction_type empirical
_exptl_crystal_colour 'dark red'
_exptl_crystal_density_diffrn 1.477
_exptl_crystal_density_method 'not measured'
_exptl_crystal_description 'rectrangular block'
_exptl_crystal_F_000 7904
_exptl_crystal_size_max 0.20
_exptl_crystal_size_mid 0.10
_exptl_crystal_size_min 0.10
_refine_diff_density_max 0.8282
_refine_diff_density_min -0.7344
_refine_diff_density_rms 0.121
_refine_ls_extinction_method none
_refine_ls_goodness_of_fit_ref 1.045
_refine_ls_hydrogen_treatment constr
_refine_ls_matrix_type full
_refine_ls_number_parameters 2001
_refine_ls_number_reflns 42875
_refine_ls_number_restraints 18
_refine_ls_restrained_S_all 1.045
_refine_ls_R_factor_all 0.0827
_refine_ls_R_factor_gt 0.0558
_refine_ls_shift/su_max 0.003
_refine_ls_shift/su_mean 0.000
_refine_ls_structure_factor_coef Fsqd
_refine_ls_weighting_details 'calc w=1/[\s^2^(Fo^2^)+(0.0566P)^2^+24.5322P] where P=(Fo^2^+2Fc^2^)/3'
_refine_ls_weighting_scheme calc
_refine_ls_wR_factor_gt 0.1218
_refine_ls_wR_factor_ref 0.1332
_reflns_number_gt 31568
_reflns_number_total 42875
_reflns_threshold_expression >2sigma(I)
_cod_data_source_file ic7006777-file010.cif
_cod_data_source_block '[(Et4N)2][Mo2(mnt)4(Sbz)2]'
_cod_depositor_comments
;
The following automatic conversions were performed:

'_symmetry_cell_setting' value 'Monoclinic' changed to 'monoclinic'
according to
/usr/data/users/saulius/automatic-downloads/retrospective/ACS/lib/dictionaries/cif_core.dic
dictionary named 'cif_core.dic' version 2.4.2 from
2011-04-26.

'_exptl_absorpt_correction_type' value 'Empirical'
changed to 'empirical' according to
/usr/data/users/saulius/automatic-downloads/retrospective/ACS/lib/dictionaries/cif_core.dic
dictionary named 'cif_core.dic' version 2.4.2 from 2011-04-26.

Automatic conversion script
Id: cif_fix_values 2281 2013-09-26 08:29:07Z andrius 
;
_cod_original_sg_symbol_H-M P21/c
_cod_database_code 4339081

loop_
_symmetry_equiv_pos_as_xyz
'x, y, z'
'-x, y+1/2, -z+1/2'
'-x, -y, -z'
'x, -y-1/2, z-1/2'

loop_
_atom_site_label
_atom_site_type_symbol
_atom_site_fract_x
_atom_site_fract_y
_atom_site_fract_z
_atom_site_U_iso_or_equiv
_atom_site_adp_type
_atom_site_occupancy
_atom_site_symmetry_multiplicity
_atom_site_calc_flag
_atom_site_refinement_flags
_atom_site_disorder_assembly
_atom_site_disorder_group
Mo1 Mo 0.483248(17) 0.116025(17) 0.888014(7) 0.01655(7) Uani 1 1 d . . .
Mo2 Mo 0.555473(17) 0.300184(18) 0.888693(7) 0.01726(7) Uani 1 1 d . . .
Mo3 Mo 0.844250(17) 0.640800(18) 0.839115(7) 0.01905(8) Uani 1 1 d . . .
Mo4 Mo 0.696584(17) 0.548345(18) 0.858874(8) 0.01942(8) Uani 1 1 d . . .
Mo5 Mo 0.239591(17) 0.840961(18) 0.884038(7) 0.01664(7) Uani 1 1 d . . .
Mo6 Mo 0.099867(17) 0.737044(18) 0.852274(7) 0.01788(8) Uani 1 1 d . . .
S1 S 0.37835(5) 0.07903(5) 0.89876(2) 0.0208(2) Uani 1 1 d . . .
S2 S 0.51564(5) 0.01888(6) 0.91993(2) 0.0233(2) Uani 1 1 d . . .
S3 S 0.43550(5) 0.12213(6) 0.84071(2) 0.0226(2) Uani 1 1 d . . .
S4 S 0.57463(5) 0.08093(5) 0.86525(2) 0.0202(2) Uani 1 1 d . . .
S5 S 0.44785(5) 0.24444(5) 0.89351(2) 0.0190(2) Uani 1 1 d . . .
S6 S 0.56044(5) 0.18946(5) 0.91926(2) 0.0184(2) Uani 1 1 d . . .
S7 S 0.49735(5) 0.41237(5) 0.89075(2) 0.0221(2) Uani 1 1 d . . .
S8 S 0.62363(5) 0.35777(6) 0.92484(2) 0.0250(2) Uani 1 1 d . . .
S9 S 0.52553(5) 0.30480(5) 0.83944(2) 0.0210(2) Uani 1 1 d . . .
S10 S 0.65723(5) 0.26523(6) 0.87290(2) 0.0230(2) Uani 1 1 d . . .
S11 S 0.60317(5) 0.60946(6) 0.87287(2) 0.0275(2) Uani 1 1 d . . .
S12 S 0.61897(5) 0.48185(6) 0.82966(3) 0.0278(2) Uani 1 1 d . . .
S13 S 0.72735(6) 0.55021(6) 0.90837(2) 0.0260(2) Uani 1 1 d . . .
S14 S 0.75231(5) 0.43439(5) 0.86136(2) 0.0229(2) Uani 1 1 d . . .
S15 S 0.73971(5) 0.67499(5) 0.85784(2) 0.0207(2) Uani 1 1 d . . .
S16 S 0.75120(5) 0.57305(5) 0.81537(2) 0.0199(2) Uani 1 1 d . B .
S17 S 0.88585(6) 0.63985(6) 0.88728(2) 0.0271(2) Uani 1 1 d . . .
S18 S 0.90544(5) 0.53146(6) 0.83714(2) 0.0230(2) Uani 1 1 d . . .
S19 S 0.87314(6) 0.76630(6) 0.84159(2) 0.0288(2) Uani 1 1 d . . .
S20 S 0.87393(6) 0.65546(6) 0.79194(2) 0.0261(2) Uani 1 1 d . . .
S21 S 0.31343(5) 0.90920(5) 0.85859(2) 0.0216(2) Uani 1 1 d . . .
S22 S 0.33592(5) 0.79387(6) 0.90764(2) 0.0223(2) Uani 1 1 d . . .
S23 S 0.18545(5) 0.95597(5) 0.88611(2) 0.0228(2) Uani 1 1 d . . .
S24 S 0.19615(5) 0.82273(5) 0.92829(2) 0.0202(2) Uani 1 1 d . . .
S25 S 0.18498(5) 0.82075(5) 0.83656(2) 0.0193(2) Uani 1 1 d . . .
S26 S 0.20856(5) 0.71120(5) 0.87603(2) 0.0186(2) Uani 1 1 d . . .
S27 S 0.03834(5) 0.84577(6) 0.85401(2) 0.0224(2) Uani 1 1 d . . .
S28 S 0.05585(5) 0.71288(5) 0.89615(2) 0.0207(2) Uani 1 1 d . . .
S29 S 0.06081(5) 0.73060(6) 0.80368(2) 0.0234(2) Uani 1 1 d . . .
S30 S 0.08765(5) 0.60764(6) 0.84901(2) 0.0227(2) Uani 1 1 d . . .
N1 N 0.28610(19) -0.0220(2) 0.95166(8) 0.0338(9) Uani 1 1 d . . .
N2 N 0.4614(2) -0.1054(2) 0.97679(9) 0.0400(10) Uani 1 1 d . . .
N3 N 0.4636(2) 0.1170(3) 0.76381(9) 0.0451(11) Uani 1 1 d . . .
N4 N 0.6523(2) 0.0537(2) 0.79860(9) 0.0395(10) Uani 1 1 d . . .
N5 N 0.5825(2) 0.2855(3) 0.76607(9) 0.0452(11) Uani 1 1 d . . .
N6 N 0.7511(2) 0.2343(3) 0.80861(10) 0.0476(12) Uani 1 1 d . . .
N7 N 0.4800(2) 0.5885(2) 0.93162(9) 0.0409(11) Uani 1 1 d . . .
N8 N 0.6480(2) 0.5138(2) 0.97465(9) 0.0438(11) Uani 1 1 d . . .
N9 N 0.9084(2) 0.9378(2) 0.80344(10) 0.0443(11) Uani 1 1 d . . .
N10 N 0.9130(3) 0.7800(3) 0.73420(11) 0.077(2) Uani 1 1 d . . .
N11 N 0.9874(3) 0.5367(3) 0.94357(9) 0.0513(13) Uani 1 1 d . . .
N12 N 1.0176(2) 0.4011(3) 0.87837(9) 0.0460(11) Uani 1 1 d . . .
N13 N 0.4238(2) 0.6330(3) 0.86005(9) 0.0485(12) Uani 1 1 d . . .
N14 N 0.4436(2) 0.4577(3) 0.80632(12) 0.0554(13) Uani 1 1 d . . .
N15 N 0.8173(2) 0.4533(2) 0.96958(9) 0.0378(10) Uani 1 1 d . . .
N16 N 0.8508(2) 0.3034(2) 0.90941(8) 0.0347(9) Uani 1 1 d . . .
N17 N 0.4848(2) 0.9224(2) 0.83938(9) 0.0342(9) Uani 1 1 d . . .
N18 N 0.5169(2) 0.7866(3) 0.90864(9) 0.0425(11) Uani 1 1 d . . .
N19 N 0.0793(2) 1.0742(2) 0.92786(9) 0.0383(10) Uani 1 1 d . . .
N20 N 0.08487(19) 0.8876(2) 0.98017(8) 0.0325(9) Uani 1 1 d . . .
N21 N -0.06804(19) 0.9605(2) 0.89619(8) 0.0326(9) Uani 1 1 d . . .
N22 N -0.0568(2) 0.7753(2) 0.94893(8) 0.0306(9) Uani 1 1 d . . .
N23 N 0.0104(4) 0.6080(4) 0.74229(15) 0.0941(16) Uani 1 1 d . . .
N24 N 0.0535(2) 0.4432(2) 0.80539(9) 0.0391(10) Uani 1 1 d . . .
N25 N 0.44767(19) 0.28839(18) 0.99642(7) 0.0248(8) Uani 1 1 d . . .
N26 N 0.80448(18) 0.9587(2) 0.97158(8) 0.0264(8) Uani 1 1 d . . .
N27 N 0.6195(2) 0.8052(2) 0.78151(9) 0.0355(9) Uani 1 1 d . . .
N28 N 0.98854(17) 0.69365(19) 0.02861(7) 0.0235(8) Uani 1 1 d . . .
N29 N 0.0436(2) 0.8248(2) 0.15833(8) 0.0319(9) Uani 1 1 d . . .
N30 N 0.2894(2) 0.6338(2) 0.78418(8) 0.0368(10) Uani 1 1 d . . .
N31 N 0.2300(4) 0.4023(4) 0.76701(16) 0.0941(16) Uani 1 1 d . . .
N32 N 0.2436(3) 0.3271(4) 0.97573(14) 0.0747(17) Uani 1 1 d . . .
C1 C 0.3305(2) -0.0077(2) 0.93956(9) 0.0231(9) Uani 1 1 d . . .
C2 C 0.3871(2) 0.0136(2) 0.92578(9) 0.0218(9) Uani 1 1 d . . .
C3 C 0.4551(2) -0.0650(2) 0.95796(10) 0.0271(10) Uani 1 1 d . . .
C4 C 0.4466(2) -0.0130(2) 0.93500(9) 0.0230(9) Uani 1 1 d . . .
C5 C 0.4782(2) 0.1100(3) 0.78767(10) 0.0318(10) Uani 1 1 d . . .
C6 C 0.4957(2) 0.1038(2) 0.81792(9) 0.0231(9) Uani 1 1 d . . .
C7 C 0.6089(2) 0.0682(2) 0.81130(9) 0.0282(10) Uani 1 1 d . . .
C8 C 0.5568(2) 0.0854(2) 0.82852(9) 0.0217(9) Uani 1 1 d . . .
C9 C 0.3811(2) 0.2785(2) 0.86856(9) 0.0235(9) Uani 1 1 d . . .
H9A H 0.3767 0.3316 0.8707 0.028 Uiso 1 1 calc R . .
H9B H 0.3909 0.2683 0.8490 0.028 Uiso 1 1 calc R . .
C10 C 0.3185(2) 0.2412(2) 0.87451(9) 0.0238(9) Uani 1 1 d . . .
C11 C 0.2937(2) 0.2490(2) 0.90126(10) 0.0313(10) Uani 1 1 d . . .
H11 H 0.3156 0.2784 0.9152 0.038 Uiso 1 1 calc R . .
C12 C 0.2368(2) 0.2134(3) 0.90704(12) 0.0400(13) Uani 1 1 d . . .
H12 H 0.2199 0.2200 0.9247 0.048 Uiso 1 1 calc R . .
C13 C 0.2052(2) 0.1685(3) 0.88698(13) 0.0451(14) Uani 1 1 d . . .
H13 H 0.1676 0.1437 0.8912 0.054 Uiso 1 1 calc R . .
C14 C 0.2287(2) 0.1601(3) 0.86061(13) 0.0432(13) Uani 1 1 d . . .
H14 H 0.2069 0.1301 0.8469 0.052 Uiso 1 1 calc R . .
C15 C 0.2851(2) 0.1965(3) 0.85452(11) 0.0334(11) Uani 1 1 d . . .
H15 H 0.3008 0.1906 0.8366 0.040 Uiso 1 1 calc R . .
C16 C 0.6395(2) 0.1442(2) 0.92638(9) 0.0209(8) Uani 1 1 d . . .
H16A H 0.6329 0.0918 0.9296 0.025 Uiso 1 1 calc R . .
H16B H 0.6645 0.1495 0.9098 0.025 Uiso 1 1 calc R . .
C17 C 0.6772(2) 0.1771(2) 0.95214(8) 0.0208(8) Uani 1 1 d . . .
C18 C 0.6616(2) 0.1593(2) 0.97980(9) 0.0244(9) Uani 1 1 d . . .
H18 H 0.6270 0.1276 0.9823 0.029 Uiso 1 1 calc R . .
C19 C 0.6969(2) 0.1883(3) 1.00333(9) 0.0301(10) Uani 1 1 d . . .
H19 H 0.6862 0.1753 1.0216 0.036 Uiso 1 1 calc R . .
C20 C 0.7481(2) 0.2366(3) 1.00015(10) 0.0322(11) Uani 1 1 d . . .
H20 H 0.7717 0.2562 1.0161 0.039 Uiso 1 1 calc R . .
C21 C 0.7637(2) 0.2554(2) 0.97263(10) 0.0302(10) Uani 1 1 d . . .
H21 H 0.7977 0.2881 0.9701 0.036 Uiso 1 1 calc R . .
C22 C 0.7285(2) 0.2253(2) 0.94900(9) 0.0233(9) Uani 1 1 d . . .
H22 H 0.7394 0.2377 0.9307 0.028 Uiso 1 1 calc R . .
C23 C 0.5864(2) 0.2841(2) 0.79060(10) 0.0301(10) Uani 1 1 d . . .
C24 C 0.5929(2) 0.2813(2) 0.82137(9) 0.0225(9) Uani 1 1 d . . .
C25 C 0.7071(2) 0.2478(3) 0.82124(10) 0.0301(10) Uani 1 1 d . . .
C26 C 0.6503(2) 0.2648(2) 0.83586(9) 0.0228(9) Uani 1 1 d . . .
C27 C 0.5051(2) 0.5355(2) 0.92490(9) 0.0285(10) Uani 1 1 d . . .
C28 C 0.5355(2) 0.4675(2) 0.91750(9) 0.0258(10) Uani 1 1 d . . .
C29 C 0.5901(2) 0.4433(2) 0.93210(9) 0.0243(9) Uani 1 1 d . . .
C30 C 0.6228(2) 0.4836(3) 0.95549(10) 0.0328(11) Uani 1 1 d . . .
C31 C 0.9043(3) 0.7676(3) 0.75742(11) 0.0435(13) Uani 1 1 d . . .
C32 C 0.8909(2) 0.7486(2) 0.78621(10) 0.0286(10) Uani 1 1 d . . .
C33 C 0.9017(2) 0.8750(3) 0.80490(11) 0.0332(11) Uani 1 1 d . . .
C34 C 0.8905(2) 0.7969(2) 0.80787(10) 0.0284(10) Uani 1 1 d . . .
C35 C 0.9433(2) 0.5154(2) 0.87097(9) 0.0269(10) Uani 1 1 d . . .
C36 C 0.9849(2) 0.4522(3) 0.87495(10) 0.0327(11) Uani 1 1 d . . .
C37 C 0.9338(2) 0.5622(2) 0.89294(9) 0.0276(10) Uani 1 1 d . . .
C38 C 0.9646(2) 0.5485(3) 0.92092(10) 0.0332(11) Uani 1 1 d . . .
C39 C 0.7391(2) 0.7235(2) 0.89252(9) 0.0281(10) Uani 1 1 d . . .
H39A H 0.7045 0.7038 0.9032 0.034 Uiso 1 1 calc R . .
H39B H 0.7802 0.7155 0.9037 0.034 Uiso 1 1 calc R . .
C40 C 0.7287(2) 0.8047(2) 0.88751(9) 0.0247(9) Uani 1 1 d . . .
C41 C 0.6657(2) 0.8328(2) 0.88354(9) 0.0246(9) Uani 1 1 d . . .
H41 H 0.6303 0.8014 0.8851 0.030 Uiso 1 1 calc R . .
C42 C 0.6552(2) 0.9070(2) 0.87721(10) 0.0305(10) Uani 1 1 d . . .
H42 H 0.6130 0.9254 0.8748 0.037 Uiso 1 1 calc R . .
C43 C 0.7077(2) 0.9540(2) 0.87451(10) 0.0299(10) Uani 1 1 d . . .
H43 H 0.7007 1.0036 0.8698 0.036 Uiso 1 1 calc R . .
C44 C 0.7703(2) 0.9270(2) 0.87884(9) 0.0280(10) Uani 1 1 d . . .
H44 H 0.8055 0.9585 0.8772 0.034 Uiso 1 1 calc R . .
C45 C 0.7807(2) 0.8533(2) 0.88565(9) 0.0267(9) Uani 1 1 d . . .
H45 H 0.8231 0.8358 0.8890 0.032 Uiso 1 1 calc R . .
C46 C 0.7707(2) 0.4933(2) 0.79277(9) 0.0272(10) Uani 1 1 d . . .
H46A H 0.8165 0.4953 0.7893 0.033 Uiso 0.54(12) 1 calc PR A 1
H46B H 0.7634 0.4478 0.8031 0.033 Uiso 0.54(12) 1 calc PR A 1
H46C H 0.8175 0.4859 0.7940 0.033 Uiso 0.46(12) 1 d PR A 2
H46D H 0.7508 0.4488 0.7997 0.033 Uiso 0.46(12) 1 d PR A 2
C47A C 0.7332(9) 0.4916(10) 0.7661(4) 0.023(4) Uani 0.47(4) 1 d PD B 1
C47B C 0.7453(9) 0.5077(11) 0.7613(4) 0.035(5) Uani 0.53(4) 1 d PD B 2
C48A C 0.7458(8) 0.5357(7) 0.7432(3) 0.034(4) Uiso 0.43(2) 1 d PD B 1
H48A H 0.7797 0.5695 0.7459 0.041 Uiso 0.43(2) 1 calc PR B 1
C48B C 0.7858(9) 0.5400(5) 0.74316(18) 0.043(4) Uani 0.57(2) 1 d PD B 2
H48B H 0.8276 0.5528 0.7504 0.052 Uiso 0.57(2) 1 calc PR B 2
C49B C 0.7683(9) 0.5544(6) 0.7150(2) 0.051(5) Uani 0.48(2) 1 d PD B 2
H49B H 0.7972 0.5762 0.7032 0.061 Uiso 0.48(2) 1 calc PR B 2
C49A C 0.7123(10) 0.5340(10) 0.7165(4) 0.060(9) Uani 0.52(2) 1 d PD B 1
H49A H 0.7236 0.5639 0.7014 0.072 Uiso 0.52(2) 1 calc PR B 1
C50A C 0.6613(10) 0.4851(10) 0.7137(4) 0.083(10) Uani 0.54(2) 1 d PD B 1
H50A H 0.6368 0.4826 0.6962 0.100 Uiso 0.54(2) 1 calc PR B 1
C50B C 0.7052(9) 0.5349(9) 0.7047(4) 0.049(6) Uani 0.46(2) 1 d PD B 2
H50B H 0.6918 0.5441 0.6856 0.059 Uiso 0.46(2) 1 calc PR B 2
C51A C 0.6443(5) 0.4394(11) 0.7356(3) 0.071(7) Uani 0.51(2) 1 d PD B 1
H51A H 0.6096 0.4065 0.7331 0.085 Uiso 0.51(2) 1 calc PR B 1
C51B C 0.6619(11) 0.5022(13) 0.7220(3) 0.063(8) Uani 0.49(2) 1 d PD B 2
H51B H 0.6202 0.4883 0.7150 0.075 Uiso 0.49(2) 1 calc PR B 2
C52A C 0.6811(5) 0.4448(8) 0.7611(2) 0.055(5) Uani 0.56(2) 1 d PD B 1
H52A H 0.6700 0.4148 0.7761 0.066 Uiso 0.56(2) 1 calc PR B 1
C52B C 0.6840(6) 0.4914(8) 0.7501(3) 0.040(4) Uiso 0.44(2) 1 d PD B 2
H52B H 0.6550 0.4715 0.7623 0.048 Uiso 0.44(2) 1 calc PR B 2
C53 C 0.4442(2) 0.9038(2) 0.85294(9) 0.0243(9) Uani 1 1 d . . .
C54 C 0.3916(2) 0.8777(2) 0.86877(8) 0.0213(8) Uani 1 1 d . . .
C55 C 0.4654(2) 0.8047(3) 0.90039(10) 0.0291(10) Uani 1 1 d . . .
C56 C 0.4015(2) 0.8283(2) 0.89062(9) 0.0233(9) Uani 1 1 d . . .
C57 C 0.1072(2) 1.0219(2) 0.92300(9) 0.0275(10) Uani 1 1 d . . .
C58 C 0.1433(2) 0.9561(2) 0.91686(9) 0.0222(9) Uani 1 1 d . . .
C59 C 0.1124(2) 0.8932(2) 0.96010(9) 0.0233(9) Uani 1 1 d . . .
C60 C 0.1470(2) 0.8975(2) 0.93486(8) 0.0208(8) Uani 1 1 d . . .
C61 C 0.1623(2) 0.9083(2) 0.81836(9) 0.0246(9) Uani 1 1 d . . .
H61A H 0.1322 0.9350 0.8295 0.030 Uiso 1 1 calc R . .
H61B H 0.2009 0.9386 0.8174 0.030 Uiso 1 1 calc R . .
C62 C 0.1314(2) 0.8965(2) 0.78869(9) 0.0234(9) Uani 1 1 d . . .
C63 C 0.1674(2) 0.8677(2) 0.76757(9) 0.0289(10) Uani 1 1 d . . .
H63 H 0.2111 0.8563 0.7718 0.035 Uiso 1 1 calc R . .
C64 C 0.1387(3) 0.8558(2) 0.74020(10) 0.0330(11) Uani 1 1 d . . .
H64 H 0.1627 0.8349 0.7262 0.040 Uiso 1 1 calc R . .
C65 C 0.0742(3) 0.8753(3) 0.73380(10) 0.0341(11) Uani 1 1 d . . .
H65 H 0.0547 0.8677 0.7154 0.041 Uiso 1 1 calc R . .
C66 C 0.0387(2) 0.9060(2) 0.75464(10) 0.0311(10) Uani 1 1 d . . .
H66 H -0.0043 0.9202 0.7502 0.037 Uiso 1 1 calc R . .
C67 C 0.0671(2) 0.9156(2) 0.78204(9) 0.0272(10) Uani 1 1 d . . .
H67 H 0.0427 0.9351 0.7962 0.033 Uiso 1 1 calc R . .
C68 C 0.2151(2) 0.6549(2) 0.90887(9) 0.0255(9) Uani 1 1 d . . .
H68A H 0.2502 0.6736 0.9219 0.031 Uiso 1 1 calc R . .
H68B H 0.1749 0.6586 0.9183 0.031 Uiso 1 1 calc R . .
C69 C 0.2278(2) 0.5758(2) 0.90190(10) 0.0331(11) Uani 1 1 d . . .
C70 C 0.2911(3) 0.5554(3) 0.89599(14) 0.0553(16) Uani 1 1 d . . .
H70 H 0.3238 0.5910 0.8972 0.066 Uiso 1 1 calc R . .
C71 C 0.3060(4) 0.4847(4) 0.88858(19) 0.089(3) Uani 1 1 d . . .
H71 H 0.3483 0.4719 0.8848 0.107 Uiso 1 1 calc R . .
C72 C 0.2586(5) 0.4344(4) 0.88685(18) 0.087(3) Uani 1 1 d . . .
H72 H 0.2686 0.3865 0.8813 0.104 Uiso 1 1 calc R . .
C73 C 0.1966(4) 0.4493(3) 0.89276(15) 0.070(2) Uani 1 1 d . . .
H73 H 0.1653 0.4120 0.8917 0.084 Uiso 1 1 calc R . .
C74 C 0.1799(3) 0.5230(3) 0.90062(12) 0.0518(15) Uani 1 1 d . . .
H74 H 0.1377 0.5347 0.9047 0.062 Uiso 1 1 calc R . .
C75 C 0.0489(2) 0.6377(2) 0.79443(8) 0.0239(9) Uani 1 1 d . . .
C76 C 0.0262(2) 0.6217(3) 0.76540(9) 0.0296(10) Uani 1 1 d . . .
C77 C 0.0614(2) 0.5842(2) 0.81425(9) 0.0230(9) Uani 1 1 d . . .
C78 C 0.0554(2) 0.5062(3) 0.80851(9) 0.0271(10) Uani 1 1 d . . .
C79 C -0.0004(2) 0.8454(2) 0.88557(9) 0.0216(9) Uani 1 1 d . . .
C80 C -0.0392(2) 0.9082(2) 0.89138(9) 0.0238(9) Uani 1 1 d . . .
C81 C 0.0057(2) 0.7861(2) 0.90346(8) 0.0200(8) Uani 1 1 d . . .
C82 C -0.0292(2) 0.7808(2) 0.92876(9) 0.0220(9) Uani 1 1 d . . .
C83 C 0.2604(3) 0.5932(4) 0.75851(13) 0.0615(18) Uani 1 1 d . . .
H83A H 0.2619 0.5404 0.7624 0.074 Uiso 1 1 calc R . .
H83B H 0.2864 0.6025 0.7425 0.074 Uiso 1 1 calc R . .
C84 C 0.1895(3) 0.6157(5) 0.74998(14) 0.084(3) Uani 1 1 d . . .
H84A H 0.1734 0.5880 0.7334 0.125 Uiso 1 1 calc R . .
H84B H 0.1877 0.6677 0.7457 0.125 Uiso 1 1 calc R . .
H84C H 0.1631 0.6054 0.7655 0.125 Uiso 1 1 calc R . .
C85 C 0.2943(3) 0.7163(3) 0.77722(17) 0.069(2) Uani 1 1 d . . .
H85A H 0.2508 0.7366 0.7741 0.083 Uiso 1 1 calc R . .
H85B H 0.3156 0.7219 0.7596 0.083 Uiso 1 1 calc R . .
C86 C 0.3321(4) 0.7605(5) 0.8009(2) 0.112(4) Uani 1 1 d . . .
H86A H 0.3335 0.8117 0.7955 0.167 Uiso 1 1 calc R . .
H86B H 0.3757 0.7415 0.8038 0.167 Uiso 1 1 calc R . .
H86C H 0.3108 0.7560 0.8184 0.167 Uiso 1 1 calc R . .
C87 C 0.2512(3) 0.6257(4) 0.80987(12) 0.0557(17) Uani 1 1 d . . .
H87A H 0.2747 0.6501 0.8260 0.067 Uiso 1 1 calc R . .
H87B H 0.2099 0.6512 0.8062 0.067 Uiso 1 1 calc R . .
C88 C 0.2382(3) 0.5486(4) 0.81789(14) 0.070(2) Uani 1 1 d . . .
H88A H 0.2136 0.5481 0.8345 0.106 Uiso 1 1 calc R . .
H88B H 0.2788 0.5232 0.8222 0.106 Uiso 1 1 calc R . .
H88C H 0.2139 0.5242 0.8023 0.106 Uiso 1 1 calc R . .
C89 C 0.3569(3) 0.6035(4) 0.79143(12) 0.0509(15) Uani 1 1 d . . .
H89A H 0.3534 0.5504 0.7942 0.061 Uiso 1 1 calc R . .
H89B H 0.3736 0.6247 0.8096 0.061 Uiso 1 1 calc R . .
C90 C 0.4063(3) 0.6173(3) 0.76982(11) 0.0450(13) Uani 1 1 d . . .
H90A H 0.4473 0.5958 0.7766 0.067 Uiso 1 1 calc R . .
H90B H 0.4116 0.6696 0.7673 0.067 Uiso 1 1 calc R . .
H90C H 0.3915 0.5951 0.7518 0.067 Uiso 1 1 calc R . .
C91A C -0.0014(4) 0.7956(4) 0.18068(15) 0.038(2) Uani 0.683(10) 1 d P C 1
H91C H -0.0180 0.8367 0.1913 0.045 Uiso 0.683(10) 1 calc PR C 1
H91D H 0.0228 0.7631 0.1941 0.045 Uiso 0.683(10) 1 calc PR C 1
C91B C -0.0115(8) 0.7818(8) 0.1390(3) 0.033(4) Uani 0.317(10) 1 d P C 2
H91E H 0.0065 0.7408 0.1288 0.040 Uiso 0.317(10) 1 calc PR C 2
H91F H -0.0348 0.8147 0.1254 0.040 Uiso 0.317(10) 1 calc PR C 2
C92 C -0.0603(3) 0.7515(4) 0.16452(18) 0.069(2) Uani 1 1 d . . .
H92D H -0.0886 0.7332 0.1783 0.104 Uiso 0.74(6) 1 calc PR C 1
H92E H -0.0435 0.7105 0.1542 0.104 Uiso 0.74(6) 1 calc PR C 1
H92F H -0.0842 0.7840 0.1513 0.104 Uiso 0.74(6) 1 calc PR C 1
H92G H -0.0963 0.7240 0.1556 0.104 Uiso 0.26(6) 1 d PR C 2
H92H H -0.0764 0.7933 0.1745 0.104 Uiso 0.26(6) 1 d PR C 2
H92I H -0.0355 0.7201 0.1779 0.104 Uiso 0.26(6) 1 d PR C 2
C93B C 0.0691(4) 0.7640(4) 0.14181(14) 0.035(2) Uani 0.672(10) 1 d P C 1
H93C H 0.1000 0.7841 0.1292 0.042 Uiso 0.672(10) 1 calc PR C 1
H93D H 0.0335 0.7423 0.1299 0.042 Uiso 0.672(10) 1 calc PR C 1
C93A C 0.0816(8) 0.7718(8) 0.1777(3) 0.037(4) Uani 0.328(10) 1 d P C 2
H93E H 0.0550 0.7561 0.1928 0.044 Uiso 0.328(10) 1 calc PR C 2
H93F H 0.1198 0.7967 0.1865 0.044 Uiso 0.328(10) 1 calc PR C 2
C94 C 0.1037(3) 0.7015(3) 0.16066(12) 0.0455(14) Uani 1 1 d . . .
H94A H 0.1191 0.6637 0.1485 0.068 Uiso 0.67(5) 1 calc PR C 1
H94B H 0.0732 0.6803 0.1729 0.068 Uiso 0.67(5) 1 calc PR C 1
H94C H 0.1398 0.7222 0.1722 0.068 Uiso 0.67(5) 1 calc PR C 1
H94D H 0.1279 0.6684 0.1735 0.068 Uiso 0.33(5) 1 d PR C 2
H94F H 0.1304 0.7168 0.1458 0.068 Uiso 0.33(5) 1 d PR C 2
H94E H 0.0656 0.6766 0.1523 0.068 Uiso 0.33(5) 1 d PR C 2
C95A C 0.0976(4) 0.8659(4) 0.17673(17) 0.042(2) Uani 0.668(11) 1 d P C 1
H95C H 0.1205 0.8316 0.1899 0.051 Uiso 0.668(11) 1 calc PR C 1
H95D H 0.0786 0.9045 0.1878 0.051 Uiso 0.668(11) 1 calc PR C 1
C95B C 0.0884(8) 0.8507(8) 0.1339(3) 0.040(5) Uani 0.332(11) 1 d P C 2
H95E H 0.0650 0.8819 0.1197 0.049 Uiso 0.332(11) 1 calc PR C 2
H95F H 0.1077 0.8091 0.1245 0.049 Uiso 0.332(11) 1 calc PR C 2
C96 C 0.1473(3) 0.9016(4) 0.1561(2) 0.103(3) Uani 1 1 d . . .
H96A H 0.1811 0.9273 0.1674 0.154 Uiso 0.86(9) 1 calc PR C 1
H96B H 0.1244 0.9358 0.1433 0.154 Uiso 0.86(9) 1 calc PR C 1
H96C H 0.1662 0.8631 0.1453 0.154 Uiso 0.86(9) 1 calc PR C 1
H96D H 0.1794 0.9217 0.1445 0.154 Uiso 0.14(9) 1 d PR C 2
H96F H 0.1680 0.8692 0.1703 0.154 Uiso 0.14(9) 1 d PR C 2
H96E H 0.1260 0.9412 0.1654 0.154 Uiso 0.14(9) 1 d PR C 2
C97A C 0.0065(4) 0.8781(4) 0.13857(14) 0.0306(18) Uani 0.683(10) 1 d P C 1
H97C H -0.0269 0.8507 0.1272 0.037 Uiso 0.683(10) 1 calc PR C 1
H97D H 0.0361 0.8984 0.1255 0.037 Uiso 0.683(10) 1 calc PR C 1
C97B C 0.0176(9) 0.8864(9) 0.1726(3) 0.042(5) Uani 0.317(10) 1 d P C 2
H97E H 0.0537 0.9139 0.1821 0.050 Uiso 0.317(10) 1 calc PR C 2
H97F H -0.0083 0.8676 0.1875 0.050 Uiso 0.317(10) 1 calc PR C 2
C98 C -0.0260(3) 0.9424(3) 0.15335(12) 0.0444(13) Uani 1 1 d . . .
H98A H -0.0484 0.9735 0.1391 0.067 Uiso 0.77(5) 1 calc PR C 1
H98B H 0.0066 0.9708 0.1643 0.067 Uiso 0.77(5) 1 calc PR C 1
H98C H -0.0566 0.9231 0.1659 0.067 Uiso 0.77(5) 1 calc PR C 1
H98D H -0.0411 0.9813 0.1651 0.067 Uiso 0.23(5) 1 d PR C 2
H98F H -0.0627 0.9166 0.1442 0.067 Uiso 0.23(5) 1 d PR C 2
H98E H -0.0004 0.9633 0.1391 0.067 Uiso 0.23(5) 1 d PR C 2
C99 C 0.5184(2) 0.2792(3) 0.98955(10) 0.0337(11) Uani 1 1 d . . .
H99A H 0.5306 0.2278 0.9928 0.040 Uiso 1 1 calc R . .
H99B H 0.5210 0.2893 0.9693 0.040 Uiso 1 1 calc R . .
C100 C 0.5675(3) 0.3271(3) 1.00630(13) 0.0490(14) Uani 1 1 d . . .
H10A H 0.6101 0.3171 1.0004 0.073 Uiso 1 1 calc R . .
H10B H 0.5666 0.3166 1.0264 0.073 Uiso 1 1 calc R . .
H10C H 0.5570 0.3784 1.0029 0.073 Uiso 1 1 calc R . .
C101 C 0.4412(2) 0.2609(2) 1.02671(9) 0.0281(10) Uani 1 1 d . . .
H10D H 0.4576 0.2106 1.0282 0.034 Uiso 1 1 calc R . .
H10E H 0.4688 0.2912 1.0398 0.034 Uiso 1 1 calc R . .
C103 C 0.4275(3) 0.3685(3) 0.99512(11) 0.0382(12) Uani 1 1 d . . .
H10F H 0.4538 0.3954 1.0098 0.046 Uiso 1 1 calc R . .
H10G H 0.3825 0.3719 0.9997 0.046 Uiso 1 1 calc R . .
C104 C 0.4337(4) 0.4068(3) 0.96653(14) 0.071(2) Uani 1 1 d . . .
H10H H 0.4198 0.4573 0.9677 0.106 Uiso 1 1 calc R . .
H10I H 0.4070 0.3817 0.9519 0.106 Uiso 1 1 calc R . .
H10J H 0.4783 0.4054 0.9619 0.106 Uiso 1 1 calc R . .
C105 C 0.4048(3) 0.2451(3) 0.97469(10) 0.0387(12) Uani 1 1 d . . .
H10K H 0.3598 0.2562 0.9777 0.046 Uiso 1 1 calc R . .
H10L H 0.4129 0.2630 0.9557 0.046 Uiso 1 1 calc R . .
C106 C 0.4130(3) 0.1634(3) 0.97502(12) 0.0446(13) Uani 1 1 d . . .
H10M H 0.3837 0.1417 0.9604 0.067 Uiso 1 1 calc R . .
H10N H 0.4037 0.1444 0.9934 0.067 Uiso 1 1 calc R . .
H10O H 0.4570 0.1512 0.9715 0.067 Uiso 1 1 calc R . .
C107 C 0.8021(3) 0.9521(3) 1.00351(10) 0.0405(12) Uani 1 1 d . . .
H10P H 0.7658 0.9814 1.0092 0.049 Uiso 1 1 calc R . .
H10Q H 0.8416 0.9735 1.0127 0.049 Uiso 1 1 calc R . .
C108 C 0.7952(3) 0.8739(3) 1.01474(12) 0.0508(15) Uani 1 1 d . . .
H10R H 0.7942 0.8753 1.0352 0.076 Uiso 1 1 calc R . .
H10S H 0.8315 0.8446 1.0098 0.076 Uiso 1 1 calc R . .
H10T H 0.7555 0.8525 1.0064 0.076 Uiso 1 1 calc R . .
C109 C 0.8635(2) 0.9200(3) 0.96147(11) 0.0365(11) Uani 1 1 d . . .
H10U H 0.8618 0.9234 0.9408 0.044 Uiso 1 1 calc R . .
H10V H 0.8612 0.8679 0.9664 0.044 Uiso 1 1 calc R . .
C110 C 0.9286(2) 0.9504(3) 0.97378(14) 0.0511(15) Uani 1 1 d . . .
H11A H 0.9633 0.9228 0.9663 0.077 Uiso 1 1 calc R . .
H11B H 0.9315 0.9460 0.9943 0.077 Uiso 1 1 calc R . .
H11C H 0.9321 1.0016 0.9686 0.077 Uiso 1 1 calc R . .
C111 C 0.8071(2) 1.0414(2) 0.96516(10) 0.0298(10) Uani 1 1 d . . .
H11D H 0.7684 1.0645 0.9717 0.036 Uiso 1 1 calc R . .
H11E H 0.8445 1.0624 0.9762 0.036 Uiso 1 1 calc R . .
C112 C 0.8115(3) 1.0610(3) 0.93429(10) 0.0345(11) Uani 1 1 d . . .
H11F H 0.8129 1.1139 0.9323 0.052 Uiso 1 1 calc R . .
H11G H 0.7740 1.0419 0.9232 0.052 Uiso 1 1 calc R . .
H11H H 0.8503 1.0398 0.9276 0.052 Uiso 1 1 calc R . .
C113 C 0.7456(2) 0.9231(3) 0.95580(10) 0.0303(10) Uani 1 1 d . . .
H11I H 0.7478 0.8701 0.9590 0.036 Uiso 1 1 calc R . .
H11J H 0.7478 0.9315 0.9354 0.036 Uiso 1 1 calc R . .
C114 C 0.6806(2) 0.9509(3) 0.96437(13) 0.0455(14) Uani 1 1 d . . .
H11K H 0.6461 0.9256 0.9534 0.068 Uiso 1 1 calc R . .
H11L H 0.6772 1.0032 0.9608 0.068 Uiso 1 1 calc R . .
H11M H 0.6772 0.9416 0.9844 0.068 Uiso 1 1 calc R . .
C115 C 0.5906(3) 0.7997(3) 0.81057(12) 0.0448(13) Uani 1 1 d . . .
H91A H 0.6240 0.7806 0.8244 0.054 Uiso 1 1 calc R . .
H91B H 0.5797 0.8492 0.8166 0.054 Uiso 1 1 calc R . .
C116 C 0.5306(3) 0.7514(4) 0.81135(15) 0.0631(18) Uani 1 1 d . . .
H92A H 0.5163 0.7514 0.8304 0.095 Uiso 1 1 calc R . .
H92B H 0.5410 0.7017 0.8060 0.095 Uiso 1 1 calc R . .
H92C H 0.4966 0.7705 0.7982 0.095 Uiso 1 1 calc R . .
C117 C 0.5677(3) 0.8287(3) 0.75866(13) 0.0523(15) Uani 1 1 d . . .
H93A H 0.5350 0.7900 0.7566 0.063 Uiso 1 1 calc R . .
H93B H 0.5876 0.8326 0.7406 0.063 Uiso 1 1 calc R . .
C118 C 0.5339(3) 0.9019(3) 0.76431(13) 0.0575(17) Uani 1 1 d . . .
H94G H 0.5021 0.9124 0.7488 0.086 Uiso 1 1 calc R . .
H94H H 0.5656 0.9410 0.7659 0.086 Uiso 1 1 calc R . .
H94I H 0.5128 0.8983 0.7818 0.086 Uiso 1 1 calc R . .
C119 C 0.6725(3) 0.8636(3) 0.78378(12) 0.0466(13) Uani 1 1 d . . .
H95A H 0.6878 0.8710 0.7649 0.056 Uiso 1 1 calc R . .
H95B H 0.6535 0.9100 0.7895 0.056 Uiso 1 1 calc R . .
C120 C 0.7299(3) 0.8469(3) 0.80419(13) 0.0539(15) Uani 1 1 d . . .
H96G H 0.7605 0.8869 0.8041 0.081 Uiso 1 1 calc R . .
H96H H 0.7502 0.8019 0.7985 0.081 Uiso 1 1 calc R . .
H96I H 0.7158 0.8410 0.8231 0.081 Uiso 1 1 calc R . .
C121 C 0.6450(3) 0.7298(3) 0.77474(13) 0.0522(15) Uani 1 1 d . . .
H97A H 0.6087 0.6955 0.7727 0.063 Uiso 1 1 calc R . .
H97B H 0.6740 0.7133 0.7908 0.063 Uiso 1 1 calc R . .
C122 C 0.6814(4) 0.7263(4) 0.74775(16) 0.081(2) Uani 1 1 d . . .
H98G H 0.6960 0.6765 0.7449 0.122 Uiso 1 1 calc R . .
H98H H 0.7183 0.7590 0.7497 0.122 Uiso 1 1 calc R . .
H98I H 0.6528 0.7412 0.7316 0.122 Uiso 1 1 calc R . .
C123 C 0.9933(2) 0.7772(2) 0.02449(9) 0.0281(10) Uani 1 1 d . . .
H12A H 1.0009 0.7871 0.0047 0.034 Uiso 1 1 calc R . .
H12B H 0.9519 0.7994 0.0281 0.034 Uiso 1 1 calc R . .
C124 C 1.0467(2) 0.8144(2) 0.04361(10) 0.0334(11) Uani 1 1 d . . .
H12C H 1.0466 0.8666 0.0398 0.050 Uiso 1 1 calc R . .
H12D H 1.0881 0.7938 0.0398 0.050 Uiso 1 1 calc R . .
H12E H 1.0390 0.8062 0.0633 0.050 Uiso 1 1 calc R . .
C125 C 0.9319(2) 0.6677(3) 0.00811(9) 0.0301(10) Uani 1 1 d . . .
H12F H 0.8927 0.6929 0.0129 0.036 Uiso 1 1 calc R . .
H12G H 0.9404 0.6824 -0.0112 0.036 Uiso 1 1 calc R . .
C126 C 0.9196(3) 0.5852(3) 0.00829(12) 0.0446(13) Uani 1 1 d . . .
H12H H 0.8833 0.5737 -0.0051 0.067 Uiso 1 1 calc R . .
H12I H 0.9100 0.5701 0.0271 0.067 Uiso 1 1 calc R . .
H12J H 0.9576 0.5595 0.0029 0.067 Uiso 1 1 calc R . .
C127 C 1.0515(2) 0.6559(2) 0.02256(9) 0.0269(9) Uani 1 1 d . . .
H12K H 1.0466 0.6030 0.0254 0.032 Uiso 1 1 calc R . .
H12L H 1.0856 0.6731 0.0364 0.032 Uiso 1 1 calc R . .
C128 C 1.0733(2) 0.6687(3) -0.00737(10) 0.0344(11) Uani 1 1 d . . .
H12M H 1.1135 0.6429 -0.0094 0.052 Uiso 1 1 calc R . .
H12N H 1.0798 0.7208 -0.0103 0.052 Uiso 1 1 calc R . .
H12O H 1.0406 0.6507 -0.0214 0.052 Uiso 1 1 calc R . .
C129 C 0.9764(2) 0.6751(2) 0.05936(9) 0.0279(10) Uani 1 1 d . . .
H12P H 1.0145 0.6895 0.0716 0.033 Uiso 1 1 calc R . .
H12Q H 0.9717 0.6219 0.0610 0.033 Uiso 1 1 calc R . .
C130 C 0.9169(2) 0.7119(3) 0.07042(10) 0.0344(11) Uani 1 1 d . . .
H13A H 0.9130 0.6971 0.0899 0.052 Uiso 1 1 calc R . .
H13B H 0.8787 0.6969 0.0588 0.052 Uiso 1 1 calc R . .
H13C H 0.9215 0.7647 0.0695 0.052 Uiso 1 1 calc R . .
C131 C 0.2461(15) 0.3717(7) 0.7934(3) 0.338(17) Uani 1 1 d . . .
C132 C 0.1971(5) 0.3512(5) 0.8153(2) 0.104(3) Uani 1 1 d . . .
H13D H 0.1837 0.3953 0.8247 0.156 Uiso 1 1 calc R . .
H13E H 0.2173 0.3178 0.8293 0.156 Uiso 1 1 calc R . .
H13F H 0.1597 0.3278 0.8057 0.156 Uiso 1 1 calc R . .
C133 C 0.2487(3) 0.4705(4) 0.96968(13) 0.0583(16) Uani 1 1 d . . .
H13G H 0.2933 0.4851 0.9689 0.088 Uiso 1 1 calc R . .
H13H H 0.2308 0.4942 0.9856 0.088 Uiso 1 1 calc R . .
H13I H 0.2242 0.4849 0.9523 0.088 Uiso 1 1 calc R . .
C134 C 0.2452(3) 0.3903(4) 0.97303(13) 0.0510(15) Uani 1 1 d . . .
C135 C 0.4874(2) 0.4844(3) 0.81842(12) 0.0383(12) Uani 1 1 d . . .
C136 C 0.7974(2) 0.4611(2) 0.94636(10) 0.0280(10) Uani 1 1 d . . .
C137 C 0.7726(2) 0.4712(2) 0.91711(9) 0.0244(9) Uani 1 1 d . . .
C138 C 0.8205(2) 0.3551(2) 0.90352(9) 0.0264(9) Uani 1 1 d . . .
C139 C 0.7833(2) 0.4210(2) 0.89643(9) 0.0242(9) Uani 1 1 d . . .
C140 C 0.5426(2) 0.5189(2) 0.83429(10) 0.0281(10) Uani 1 1 d . . .
C141 C 0.5357(2) 0.5748(2) 0.85287(10) 0.0282(10) Uani 1 1 d . . .
C142 C 0.4734(2) 0.6067(3) 0.85731(10) 0.0339(11) Uani 1 1 d . . .
C143 C 0.3732(2) 0.2619(3) 1.03635(11) 0.0377(12) Uani 1 1 d . . .
H17A H 0.3739 0.2437 1.0556 0.057 Uiso 1 1 calc R . .
H17B H 0.3456 0.2308 1.0240 0.057 Uiso 1 1 calc R . .
H17C H 0.3568 0.3117 1.0356 0.057 Uiso 1 1 calc R . .

loop_
_atom_site_aniso_label
_atom_site_aniso_U_11
_atom_site_aniso_U_22
_atom_site_aniso_U_33
_atom_site_aniso_U_23
_atom_site_aniso_U_13
_atom_site_aniso_U_12
Mo1 0.01719(17) 0.01422(15) 0.01846(17) 0.00123(12) 0.00274(14) 0.00010(13)
Mo2 0.01896(17) 0.01444(15) 0.01872(17) 0.00061(12) 0.00361(14) -0.00099(13)
Mo3 0.02001(18) 0.01865(16) 0.01850(17) -0.00121(13) 0.00144(14) -0.00460(14)
Mo4 0.01856(17) 0.01583(16) 0.02413(18) 0.00213(13) 0.00324(15) -0.00038(13)
Mo5 0.01928(17) 0.01723(16) 0.01340(16) -0.00004(12) 0.00128(13) 0.00031(13)
Mo6 0.01965(18) 0.01977(16) 0.01433(16) -0.00097(13) 0.00216(14) -0.00103(14)
S1 0.0193(5) 0.0193(5) 0.0239(5) 0.0020(4) 0.0021(4) -0.0019(4)
S2 0.0212(5) 0.0199(5) 0.0292(6) 0.0082(4) 0.0050(4) 0.0015(4)
S3 0.0214(5) 0.0249(5) 0.0212(5) 0.0012(4) 0.0007(4) 0.0018(4)
S4 0.0200(5) 0.0195(5) 0.0210(5) -0.0005(4) 0.0025(4) 0.0024(4)
S5 0.0183(5) 0.0160(4) 0.0229(5) 0.0022(4) 0.0036(4) 0.0008(4)
S6 0.0197(5) 0.0175(4) 0.0183(5) 0.0014(4) 0.0025(4) 0.0008(4)
S7 0.0267(6) 0.0166(5) 0.0231(5) 0.0005(4) 0.0032(4) 0.0016(4)
S8 0.0258(6) 0.0210(5) 0.0277(6) -0.0034(4) -0.0018(5) -0.0007(4)
S9 0.0221(5) 0.0206(5) 0.0206(5) 0.0011(4) 0.0031(4) 0.0011(4)
S10 0.0196(5) 0.0250(5) 0.0250(5) 0.0030(4) 0.0048(4) -0.0011(4)
S11 0.0234(6) 0.0297(6) 0.0300(6) 0.0029(4) 0.0051(5) 0.0053(5)
S12 0.0206(5) 0.0215(5) 0.0410(7) -0.0011(4) 0.0000(5) -0.0030(4)
S13 0.0299(6) 0.0212(5) 0.0271(6) 0.0029(4) 0.0035(5) 0.0042(4)
S14 0.0245(5) 0.0182(5) 0.0260(5) 0.0021(4) 0.0025(4) 0.0009(4)
S15 0.0255(5) 0.0157(4) 0.0214(5) -0.0008(4) 0.0043(4) -0.0011(4)
S16 0.0212(5) 0.0183(5) 0.0201(5) -0.0026(4) 0.0013(4) -0.0019(4)
S17 0.0291(6) 0.0301(6) 0.0217(5) -0.0040(4) -0.0011(5) -0.0047(5)
S18 0.0231(5) 0.0248(5) 0.0207(5) -0.0005(4) -0.0008(4) -0.0003(4)
S19 0.0330(6) 0.0226(5) 0.0317(6) -0.0045(4) 0.0078(5) -0.0101(5)
S20 0.0317(6) 0.0252(5) 0.0217(5) 0.0004(4) 0.0037(5) -0.0069(5)
S21 0.0221(5) 0.0218(5) 0.0209(5) 0.0027(4) 0.0014(4) -0.0012(4)
S22 0.0201(5) 0.0268(5) 0.0202(5) 0.0039(4) 0.0021(4) 0.0014(4)
S23 0.0278(6) 0.0206(5) 0.0201(5) 0.0005(4) 0.0030(4) 0.0036(4)
S24 0.0242(5) 0.0211(5) 0.0155(5) -0.0007(4) 0.0029(4) 0.0016(4)
S25 0.0208(5) 0.0228(5) 0.0143(5) 0.0026(4) 0.0012(4) -0.0009(4)
S26 0.0222(5) 0.0173(4) 0.0165(5) -0.0001(4) 0.0031(4) 0.0002(4)
S27 0.0256(5) 0.0236(5) 0.0186(5) 0.0026(4) 0.0052(4) 0.0017(4)
S28 0.0226(5) 0.0217(5) 0.0183(5) 0.0011(4) 0.0040(4) 0.0004(4)
S29 0.0278(6) 0.0259(5) 0.0161(5) 0.0006(4) 0.0001(4) -0.0015(4)
S30 0.0284(6) 0.0208(5) 0.0185(5) -0.0013(4) -0.0017(4) -0.0021(4)
N1 0.029(2) 0.035(2) 0.038(2) -0.0018(17) 0.0077(19) -0.0102(18)
N2 0.041(3) 0.038(2) 0.042(2) 0.0182(19) 0.011(2) 0.008(2)
N3 0.037(3) 0.075(3) 0.023(2) 0.009(2) 0.0026(19) 0.001(2)
N4 0.040(3) 0.049(3) 0.030(2) 0.0050(19) 0.012(2) 0.010(2)
N5 0.049(3) 0.062(3) 0.025(2) -0.003(2) 0.009(2) 0.005(2)
N6 0.037(3) 0.058(3) 0.050(3) 0.002(2) 0.018(2) 0.005(2)
N7 0.056(3) 0.028(2) 0.040(2) -0.0061(18) 0.009(2) 0.007(2)
N8 0.050(3) 0.039(2) 0.041(3) -0.018(2) -0.001(2) 0.006(2)
N9 0.041(3) 0.028(2) 0.064(3) 0.005(2) 0.004(2) -0.0049(19)
N10 0.123(6) 0.070(4) 0.036(3) 0.018(3) -0.002(3) -0.046(4)
N11 0.068(4) 0.056(3) 0.028(2) 0.005(2) -0.008(2) -0.009(3)
N12 0.057(3) 0.046(3) 0.034(2) 0.005(2) -0.004(2) 0.013(2)
N13 0.036(3) 0.077(3) 0.034(2) 0.008(2) 0.006(2) 0.011(2)
N14 0.033(3) 0.046(3) 0.084(4) 0.003(3) -0.015(3) -0.001(2)
N15 0.045(3) 0.032(2) 0.035(2) 0.0035(18) -0.001(2) 0.0025(19)
N16 0.043(3) 0.031(2) 0.031(2) 0.0028(17) 0.0036(19) 0.0094(19)
N17 0.032(2) 0.032(2) 0.040(2) -0.0003(17) 0.0099(19) -0.0078(18)
N18 0.025(2) 0.062(3) 0.041(3) 0.015(2) 0.003(2) 0.002(2)
N19 0.038(2) 0.035(2) 0.043(3) -0.0035(18) 0.008(2) 0.0103(19)
N20 0.031(2) 0.039(2) 0.027(2) -0.0004(17) 0.0068(18) -0.0033(18)
N21 0.033(2) 0.031(2) 0.035(2) 0.0016(17) 0.0082(18) 0.0054(18)
N22 0.039(2) 0.032(2) 0.0219(19) 0.0017(15) 0.0110(18) 0.0034(18)
N23 0.122(4) 0.075(3) 0.088(4) -0.017(3) 0.028(3) -0.004(3)
N24 0.047(3) 0.035(2) 0.033(2) -0.0137(18) -0.011(2) 0.002(2)
N25 0.035(2) 0.0197(17) 0.0209(18) -0.0001(13) 0.0097(16) 0.0010(15)
N26 0.026(2) 0.0278(19) 0.0258(19) -0.0028(15) 0.0021(16) 0.0048(16)
N27 0.038(2) 0.029(2) 0.037(2) -0.0017(17) -0.0090(19) -0.0015(18)
N28 0.0214(18) 0.0279(18) 0.0210(18) 0.0028(14) -0.0009(15) 0.0005(15)
N29 0.039(2) 0.029(2) 0.027(2) 0.0005(16) -0.0033(18) 0.0071(18)
N30 0.046(3) 0.044(2) 0.022(2) -0.0011(17) 0.0066(19) 0.020(2)
N31 0.122(4) 0.075(3) 0.088(4) -0.017(3) 0.028(3) -0.004(3)
N32 0.049(3) 0.073(4) 0.100(5) 0.002(4) -0.004(3) 0.009(3)
C1 0.026(2) 0.020(2) 0.023(2) -0.0013(16) -0.0035(18) -0.0029(17)
C2 0.026(2) 0.0172(19) 0.022(2) -0.0037(15) 0.0045(18) -0.0056(17)
C3 0.024(2) 0.025(2) 0.033(2) 0.0025(18) 0.006(2) 0.0001(18)
C4 0.030(2) 0.0144(18) 0.026(2) 0.0001(15) 0.0080(19) -0.0028(17)
C5 0.027(2) 0.042(3) 0.027(3) 0.003(2) 0.007(2) -0.002(2)
C6 0.026(2) 0.021(2) 0.023(2) 0.0002(16) 0.0039(18) -0.0026(17)
C7 0.033(3) 0.031(2) 0.021(2) 0.0002(18) 0.005(2) -0.001(2)
C8 0.027(2) 0.0174(19) 0.021(2) 0.0009(15) 0.0041(18) -0.0011(17)
C9 0.022(2) 0.020(2) 0.029(2) 0.0045(17) 0.0026(18) 0.0054(17)
C10 0.016(2) 0.020(2) 0.035(2) 0.0087(17) 0.0036(18) 0.0071(16)
C11 0.023(2) 0.031(2) 0.040(3) 0.009(2) 0.006(2) 0.0079(19)
C12 0.029(3) 0.043(3) 0.051(3) 0.019(2) 0.018(2) 0.013(2)
C13 0.019(2) 0.038(3) 0.080(4) 0.017(3) 0.014(3) -0.002(2)
C14 0.023(3) 0.035(3) 0.071(4) 0.004(3) 0.002(3) -0.005(2)
C15 0.024(2) 0.033(2) 0.043(3) 0.006(2) 0.000(2) 0.007(2)
C16 0.021(2) 0.0188(19) 0.023(2) 0.0036(16) 0.0017(17) 0.0046(16)
C17 0.022(2) 0.023(2) 0.017(2) 0.0030(15) -0.0015(17) 0.0047(17)
C18 0.022(2) 0.024(2) 0.027(2) 0.0038(17) 0.0037(18) 0.0003(17)
C19 0.033(3) 0.035(2) 0.021(2) 0.0041(18) -0.001(2) 0.004(2)
C20 0.034(3) 0.034(2) 0.027(2) -0.0008(19) -0.010(2) -0.003(2)
C21 0.026(2) 0.031(2) 0.033(3) 0.0049(19) -0.004(2) -0.0049(19)
C22 0.023(2) 0.025(2) 0.022(2) 0.0077(17) 0.0011(18) 0.0000(17)
C23 0.029(3) 0.032(2) 0.029(3) -0.0019(19) 0.004(2) 0.001(2)
C24 0.029(2) 0.0178(19) 0.021(2) -0.0008(15) 0.0067(18) -0.0024(17)
C25 0.027(2) 0.032(2) 0.032(2) 0.0012(19) 0.006(2) -0.001(2)
C26 0.022(2) 0.0186(19) 0.029(2) 0.0002(16) 0.0082(18) 0.0007(17)
C27 0.038(3) 0.025(2) 0.022(2) -0.0005(17) 0.004(2) 0.000(2)
C28 0.037(3) 0.0170(19) 0.025(2) 0.0014(16) 0.011(2) -0.0009(18)
C29 0.030(2) 0.021(2) 0.023(2) -0.0033(16) 0.0070(19) -0.0018(18)
C30 0.037(3) 0.029(2) 0.033(3) -0.007(2) 0.008(2) -0.001(2)
C31 0.059(4) 0.037(3) 0.033(3) 0.009(2) -0.003(3) -0.019(3)
C32 0.026(2) 0.026(2) 0.033(2) 0.0078(18) -0.004(2) -0.0078(19)
C33 0.028(3) 0.030(3) 0.041(3) 0.002(2) 0.003(2) -0.002(2)
C34 0.023(2) 0.025(2) 0.037(3) 0.0044(19) 0.001(2) -0.0054(18)
C35 0.026(2) 0.028(2) 0.026(2) 0.0042(18) -0.0012(19) -0.0084(19)
C36 0.039(3) 0.035(3) 0.023(2) 0.0050(19) -0.003(2) 0.002(2)
C37 0.026(2) 0.034(2) 0.022(2) 0.0057(18) -0.0011(19) -0.0089(19)
C38 0.038(3) 0.036(3) 0.024(2) 0.007(2) -0.003(2) -0.008(2)
C39 0.042(3) 0.021(2) 0.021(2) -0.0012(16) 0.006(2) 0.0027(19)
C40 0.032(2) 0.022(2) 0.020(2) -0.0035(16) 0.0034(18) 0.0061(18)
C41 0.025(2) 0.023(2) 0.026(2) -0.0031(17) 0.0024(18) -0.0010(18)
C42 0.024(2) 0.025(2) 0.042(3) -0.0040(19) 0.000(2) 0.0052(19)
C43 0.034(3) 0.019(2) 0.036(3) -0.0010(18) -0.001(2) 0.0021(19)
C44 0.031(3) 0.023(2) 0.030(2) -0.0071(18) 0.001(2) -0.0066(19)
C45 0.023(2) 0.028(2) 0.028(2) -0.0084(18) -0.0037(19) 0.0043(18)
C46 0.032(3) 0.021(2) 0.029(2) -0.0081(17) 0.003(2) 0.0025(18)
C47A 0.028(8) 0.020(7) 0.020(8) -0.009(5) -0.003(6) 0.005(5)
C47B 0.043(9) 0.037(10) 0.026(9) -0.011(7) 0.008(6) 0.014(7)
C48B 0.079(11) 0.028(5) 0.024(5) -0.010(3) 0.007(5) 0.012(5)
C49B 0.087(14) 0.026(6) 0.040(7) -0.015(5) 0.011(7) 0.012(6)
C49A 0.10(2) 0.051(9) 0.022(8) -0.018(8) -0.021(10) 0.031(11)
C50A 0.074(14) 0.12(2) 0.047(11) -0.042(12) -0.018(10) 0.071(14)
C50B 0.078(13) 0.036(8) 0.030(10) -0.019(8) -0.015(9) 0.032(8)
C51A 0.025(6) 0.140(18) 0.046(9) -0.047(10) -0.008(5) -0.011(7)
C51B 0.060(13) 0.073(13) 0.055(14) -0.019(11) 0.005(10) 0.049(12)
C52A 0.041(6) 0.091(11) 0.034(6) -0.032(6) 0.003(5) -0.021(6)
C53 0.026(2) 0.025(2) 0.023(2) -0.0013(17) 0.0003(19) -0.0055(18)
C54 0.020(2) 0.025(2) 0.019(2) -0.0029(16) 0.0004(17) -0.0042(17)
C55 0.024(2) 0.038(3) 0.026(2) 0.0046(19) 0.007(2) -0.001(2)
C56 0.022(2) 0.025(2) 0.023(2) -0.0034(17) -0.0008(18) -0.0022(17)
C57 0.028(2) 0.031(2) 0.024(2) -0.0004(18) 0.0021(19) 0.004(2)
C58 0.020(2) 0.024(2) 0.022(2) -0.0049(16) -0.0016(17) -0.0010(17)
C59 0.023(2) 0.025(2) 0.021(2) -0.0054(16) -0.0024(18) 0.0021(18)
C60 0.017(2) 0.028(2) 0.018(2) -0.0056(16) 0.0017(16) -0.0004(17)
C61 0.029(2) 0.023(2) 0.022(2) 0.0053(16) 0.0005(19) 0.0004(18)
C62 0.027(2) 0.021(2) 0.021(2) 0.0048(16) 0.0003(18) -0.0039(18)
C63 0.031(3) 0.028(2) 0.028(2) 0.0065(18) 0.001(2) 0.0019(19)
C64 0.048(3) 0.029(2) 0.022(2) 0.0032(18) 0.006(2) 0.007(2)
C65 0.050(3) 0.031(2) 0.020(2) 0.0022(18) -0.006(2) 0.005(2)
C66 0.035(3) 0.030(2) 0.028(2) 0.0040(19) -0.001(2) 0.003(2)
C67 0.032(3) 0.028(2) 0.023(2) 0.0019(17) 0.0036(19) 0.0006(19)
C68 0.028(2) 0.025(2) 0.024(2) 0.0090(17) 0.0050(19) 0.0036(18)
C69 0.039(3) 0.022(2) 0.037(3) 0.0094(19) -0.006(2) 0.006(2)
C70 0.049(4) 0.042(3) 0.074(4) -0.003(3) 0.005(3) 0.019(3)
C71 0.081(6) 0.060(5) 0.125(7) -0.005(5) 0.007(5) 0.037(4)
C72 0.107(7) 0.041(4) 0.108(7) 0.012(4) -0.011(6) 0.022(4)
C73 0.090(6) 0.038(3) 0.077(5) 0.005(3) -0.021(4) -0.018(4)
C74 0.062(4) 0.035(3) 0.055(4) 0.021(3) -0.018(3) -0.004(3)
C75 0.027(2) 0.030(2) 0.015(2) -0.0060(16) -0.0009(17) 0.0002(18)
C76 0.038(3) 0.033(2) 0.018(2) -0.0060(18) 0.004(2) -0.002(2)
C77 0.021(2) 0.028(2) 0.020(2) -0.0055(17) 0.0039(17) -0.0004(18)
C78 0.027(2) 0.034(2) 0.020(2) -0.0026(18) -0.0022(18) 0.0039(19)
C79 0.020(2) 0.023(2) 0.022(2) -0.0032(16) 0.0016(17) -0.0027(17)
C80 0.022(2) 0.026(2) 0.023(2) 0.0056(17) 0.0032(18) -0.0015(18)
C81 0.020(2) 0.026(2) 0.0137(19) -0.0004(15) 0.0006(16) -0.0010(17)
C82 0.025(2) 0.0196(19) 0.021(2) -0.0009(16) -0.0004(18) 0.0012(17)
C83 0.055(4) 0.090(5) 0.041(3) -0.015(3) 0.017(3) -0.011(4)
C84 0.041(4) 0.161(8) 0.048(4) 0.003(5) -0.001(3) 0.000(5)
C85 0.053(4) 0.051(4) 0.105(6) 0.009(4) 0.013(4) 0.023(3)
C86 0.048(4) 0.111(7) 0.180(10) -0.093(7) 0.034(6) -0.019(4)
C87 0.047(4) 0.088(5) 0.033(3) -0.008(3) 0.008(3) 0.025(3)
C88 0.066(5) 0.087(5) 0.064(4) 0.021(4) 0.035(4) 0.022(4)
C89 0.046(3) 0.067(4) 0.041(3) 0.002(3) 0.010(3) 0.008(3)
C90 0.047(3) 0.050(3) 0.039(3) 0.003(2) 0.010(3) 0.008(3)
C91A 0.051(5) 0.037(4) 0.025(4) 0.000(3) 0.012(3) 0.010(4)
C91B 0.035(9) 0.037(8) 0.028(8) -0.004(6) 0.003(7) 0.004(7)
C92 0.038(3) 0.056(4) 0.116(6) 0.021(4) 0.016(4) -0.002(3)
C93B 0.049(5) 0.031(4) 0.024(4) 0.000(3) 0.003(3) 0.010(3)
C93A 0.037(9) 0.042(9) 0.030(8) 0.005(6) -0.004(7) -0.004(7)
C94 0.055(4) 0.038(3) 0.045(3) 0.008(2) 0.010(3) 0.021(3)
C95A 0.041(5) 0.041(4) 0.042(5) -0.007(3) -0.014(4) 0.008(4)
C95B 0.049(10) 0.032(8) 0.043(10) 0.006(6) 0.019(8) 0.004(7)
C96 0.052(4) 0.058(4) 0.193(10) 0.062(5) -0.017(6) -0.018(4)
C97A 0.040(4) 0.030(4) 0.022(3) 0.003(3) -0.002(3) 0.006(3)
C97B 0.050(11) 0.042(9) 0.032(9) -0.011(7) -0.008(8) -0.002(8)
C98 0.049(3) 0.038(3) 0.045(3) -0.003(2) -0.005(3) 0.016(3)
C99 0.040(3) 0.032(2) 0.031(3) 0.0004(19) 0.015(2) 0.007(2)
C100 0.039(3) 0.043(3) 0.067(4) -0.012(3) 0.020(3) 0.001(3)
C101 0.035(3) 0.031(2) 0.019(2) 0.0019(17) 0.0069(19) 0.001(2)
C103 0.045(3) 0.030(2) 0.042(3) 0.009(2) 0.015(2) 0.009(2)
C104 0.089(5) 0.054(4) 0.076(5) 0.040(3) 0.047(4) 0.030(4)
C105 0.047(3) 0.044(3) 0.025(2) -0.005(2) -0.002(2) -0.001(2)
C106 0.049(3) 0.042(3) 0.044(3) -0.020(2) 0.007(3) -0.008(3)
C107 0.049(3) 0.046(3) 0.026(3) 0.002(2) 0.001(2) 0.001(3)
C108 0.057(4) 0.052(3) 0.044(3) 0.012(3) 0.004(3) 0.000(3)
C109 0.031(3) 0.028(2) 0.051(3) -0.007(2) 0.006(2) 0.006(2)
C110 0.027(3) 0.036(3) 0.088(5) -0.017(3) -0.007(3) 0.007(2)
C111 0.029(2) 0.028(2) 0.033(3) -0.0072(19) 0.003(2) 0.0033(19)
C112 0.040(3) 0.032(2) 0.031(3) -0.003(2) 0.005(2) 0.001(2)
C113 0.029(2) 0.030(2) 0.031(2) 0.0023(19) -0.002(2) -0.002(2)
C114 0.030(3) 0.041(3) 0.067(4) 0.016(3) 0.009(3) 0.003(2)
C115 0.046(3) 0.044(3) 0.044(3) 0.007(2) 0.000(3) 0.002(3)
C116 0.054(4) 0.057(4) 0.078(5) 0.020(3) 0.004(4) -0.011(3)
C117 0.054(4) 0.050(3) 0.050(3) 0.014(3) -0.015(3) -0.001(3)
C118 0.059(4) 0.053(4) 0.056(4) 0.011(3) -0.021(3) 0.014(3)
C119 0.042(3) 0.046(3) 0.051(3) -0.001(3) 0.001(3) -0.009(3)
C120 0.034(3) 0.063(4) 0.063(4) 0.000(3) -0.006(3) -0.009(3)
C121 0.062(4) 0.037(3) 0.057(4) -0.011(3) -0.003(3) 0.002(3)
C122 0.084(6) 0.073(5) 0.090(6) -0.019(4) 0.030(5) 0.010(4)
C123 0.034(3) 0.024(2) 0.026(2) 0.0073(17) 0.001(2) 0.0024(19)
C124 0.038(3) 0.027(2) 0.035(3) 0.0022(19) 0.002(2) -0.006(2)
C125 0.023(2) 0.043(3) 0.025(2) 0.0013(19) -0.0015(19) -0.009(2)
C126 0.039(3) 0.048(3) 0.046(3) -0.009(2) 0.000(3) -0.008(3)
C127 0.025(2) 0.029(2) 0.027(2) 0.0019(18) 0.0014(19) 0.0004(19)
C128 0.031(3) 0.042(3) 0.031(3) -0.002(2) 0.005(2) 0.000(2)
C129 0.031(2) 0.029(2) 0.024(2) 0.0040(18) 0.0019(19) 0.0002(19)
C130 0.032(3) 0.037(3) 0.034(3) 0.007(2) 0.006(2) 0.004(2)
C131 0.84(5) 0.075(8) 0.113(10) -0.040(7) 0.14(2) -0.104(17)
C132 0.113(8) 0.069(5) 0.123(8) 0.022(5) -0.029(6) 0.002(5)
C133 0.049(4) 0.079(5) 0.045(3) -0.002(3) -0.006(3) -0.004(3)
C134 0.037(3) 0.068(4) 0.046(3) 0.001(3) -0.005(3) -0.003(3)
C135 0.022(2) 0.036(3) 0.056(3) 0.013(2) -0.001(2) 0.000(2)
C136 0.031(3) 0.021(2) 0.032(3) 0.0043(18) 0.004(2) 0.0026(19)
C137 0.023(2) 0.022(2) 0.028(2) 0.0070(17) 0.0011(18) -0.0028(17)
C138 0.027(2) 0.025(2) 0.027(2) 0.0002(17) 0.0029(19) -0.0007(19)
C139 0.020(2) 0.025(2) 0.027(2) 0.0061(17) -0.0002(18) -0.0031(17)
C140 0.019(2) 0.028(2) 0.037(3) 0.0101(19) -0.0001(19) -0.0034(18)
C141 0.022(2) 0.032(2) 0.031(2) 0.0145(19) 0.0066(19) 0.0046(19)
C142 0.026(2) 0.046(3) 0.030(3) 0.011(2) 0.004(2) 0.006(2)
C143 0.035(3) 0.044(3) 0.035(3) 0.010(2) 0.008(2) -0.002(2)

loop_
_atom_type_symbol
_atom_type_description
_atom_type_scat_dispersion_real
_atom_type_scat_dispersion_imag
_atom_type_scat_source
C C 0.0033 0.0016 'International Tables Vol C Tables 4.2.6.8 and 6.1.1.4'
H H 0.0000 0.0000 'International Tables Vol C Tables 4.2.6.8 and 6.1.1.4'
N N 0.0061 0.0033 'International Tables Vol C Tables 4.2.6.8 and 6.1.1.4'
S S 0.1246 0.1234 'International Tables Vol C Tables 4.2.6.8 and 6.1.1.4'
Mo Mo -1.6832 0.6857 'International Tables Vol C Tables 4.2.6.8 and 6.1.1.4'

loop_
_geom_angle_atom_site_label_1
_geom_angle_atom_site_label_2
_geom_angle_atom_site_label_3
_geom_angle
S4 Mo1 S1 144.23(4)
S4 Mo1 S3 82.79(4)
S1 Mo1 S3 83.79(4)
S4 Mo1 S2 83.66(4)
S1 Mo1 S2 82.68(4)
S3 Mo1 S2 134.86(4)
S4 Mo1 S5 124.40(4)
S1 Mo1 S5 87.72(4)
S3 Mo1 S5 87.06(4)
S2 Mo1 S5 134.94(4)
S4 Mo1 S6 84.89(4)
S1 Mo1 S6 125.91(4)
S3 Mo1 S6 137.44(4)
S2 Mo1 S6 83.48(4)
S5 Mo1 S6 67.16(4)
S9 Mo2 S8 142.05(4)
S9 Mo2 S7 85.08(4)
S8 Mo2 S7 82.39(4)
S9 Mo2 S10 82.68(4)
S8 Mo2 S10 81.34(4)
S7 Mo2 S10 135.06(4)
S9 Mo2 S6 126.79(4)
S8 Mo2 S6 86.84(4)
S7 Mo2 S6 132.31(4)
S10 Mo2 S6 88.15(4)
S9 Mo2 S5 86.29(4)
S8 Mo2 S5 127.24(4)
S7 Mo2 S5 83.31(4)
S10 Mo2 S5 138.35(4)
S6 Mo2 S5 67.07(4)
S19 Mo3 S18 132.83(5)
S19 Mo3 S17 83.54(4)
S18 Mo3 S17 82.84(4)
S19 Mo3 S20 81.60(4)
S18 Mo3 S20 82.97(4)
S17 Mo3 S20 143.16(4)
S19 Mo3 S16 133.45(4)
S18 Mo3 S16 88.05(4)
S17 Mo3 S16 129.94(4)
S20 Mo3 S16 83.22(4)
S19 Mo3 S15 88.05(4)
S18 Mo3 S15 135.30(4)
S17 Mo3 S15 85.59(4)
S20 Mo3 S15 127.17(4)
S16 Mo3 S15 67.35(4)
S12 Mo4 S14 83.65(4)
S12 Mo4 S11 82.42(4)
S14 Mo4 S11 143.26(4)
S12 Mo4 S13 134.31(4)
S14 Mo4 S13 82.60(4)
S11 Mo4 S13 83.21(4)
S12 Mo4 S16 86.80(4)
S14 Mo4 S16 86.92(4)
S11 Mo4 S16 125.88(4)
S13 Mo4 S16 135.40(4)
S12 Mo4 S15 134.01(4)
S14 Mo4 S15 129.72(4)
S11 Mo4 S15 82.77(4)
S13 Mo4 S15 86.34(4)
S16 Mo4 S15 67.84(3)
S24 Mo5 S21 145.90(4)
S24 Mo5 S22 84.27(4)
S21 Mo5 S22 82.67(4)
S24 Mo5 S23 82.69(4)
S21 Mo5 S23 83.50(4)
S22 Mo5 S23 132.96(4)
S24 Mo5 S25 127.18(4)
S21 Mo5 S25 83.49(4)
S22 Mo5 S25 133.30(4)
S23 Mo5 S25 89.06(4)
S24 Mo5 S26 83.58(3)
S21 Mo5 S26 126.47(4)
S22 Mo5 S26 85.80(4)
S23 Mo5 S26 136.76(4)
S25 Mo5 S26 67.74(3)
S27 Mo6 S28 83.01(4)
S27 Mo6 S30 141.17(4)
S28 Mo6 S30 79.98(4)
S27 Mo6 S29 86.00(4)
S28 Mo6 S29 135.17(4)
S30 Mo6 S29 82.05(4)
S27 Mo6 S26 128.16(4)
S28 Mo6 S26 88.23(4)
S30 Mo6 S26 85.99(4)
S29 Mo6 S26 130.97(4)
S27 Mo6 S25 84.05(4)
S28 Mo6 S25 134.85(4)
S30 Mo6 S25 131.51(4)
S29 Mo6 S25 86.50(4)
S26 Mo6 S25 67.02(4)
C2 S1 Mo1 107.82(15)
C4 S2 Mo1 107.66(15)
C6 S3 Mo1 107.74(15)
C8 S4 Mo1 109.10(15)
C9 S5 Mo1 117.59(14)
C9 S5 Mo2 116.04(14)
Mo1 S5 Mo2 95.71(4)
C16 S6 Mo2 117.74(13)
C16 S6 Mo1 113.11(14)
Mo2 S6 Mo1 95.52(4)
C28 S7 Mo2 108.58(15)
C29 S8 Mo2 108.06(16)
C24 S9 Mo2 108.25(15)
C26 S10 Mo2 108.05(15)
C141 S11 Mo4 108.57(16)
C140 S12 Mo4 108.16(17)
C137 S13 Mo4 108.57(15)
C139 S14 Mo4 108.09(15)
C39 S15 Mo4 113.36(14)
C39 S15 Mo3 119.89(17)
Mo4 S15 Mo3 95.82(4)
C46 S16 Mo4 118.05(15)
C46 S16 Mo3 116.62(16)
Mo4 S16 Mo3 96.12(4)
C37 S17 Mo3 108.38(15)
C35 S18 Mo3 107.97(16)
C34 S19 Mo3 109.40(16)
C32 S20 Mo3 108.86(16)
C54 S21 Mo5 108.14(14)
C56 S22 Mo5 108.20(15)
C58 S23 Mo5 107.65(14)
C60 S24 Mo5 108.48(14)
C61 S25 Mo5 112.12(14)
C61 S25 Mo6 120.23(15)
Mo5 S25 Mo6 96.15(4)
C68 S26 Mo5 113.52(15)
C68 S26 Mo6 119.07(15)
Mo5 S26 Mo6 96.03(4)
C79 S27 Mo6 108.24(14)
C81 S28 Mo6 107.98(14)
C75 S29 Mo6 108.54(14)
C77 S30 Mo6 109.16(15)
C103 N25 C105 109.0(4)
C103 N25 C101 107.9(3)
C105 N25 C101 111.8(3)
C103 N25 C99 111.2(3)
C105 N25 C99 108.6(3)
C101 N25 C99 108.4(3)
C107 N26 C109 111.4(4)
C107 N26 C113 111.4(4)
C109 N26 C113 106.5(3)
C107 N26 C111 106.1(3)
C109 N26 C111 110.4(3)
C113 N26 C111 111.0(3)
C121 N27 C117 110.1(4)
C121 N27 C119 112.5(4)
C117 N27 C119 108.6(4)
C121 N27 C115 107.2(4)
C117 N27 C115 110.3(4)
C119 N27 C115 108.1(4)
C127 N28 C129 106.6(3)
C127 N28 C125 111.6(3)
C129 N28 C125 110.8(3)
C127 N28 C123 110.9(3)
C129 N28 C123 110.8(3)
C125 N28 C123 106.2(3)
C97B N29 C93B 176.1(8)
C97B N29 C93A 114.4(9)
C93B N29 C93A 69.4(7)
C97B N29 C97A 66.3(7)
C93B N29 C97A 109.9(4)
C93A N29 C97A 178.9(8)
C97B N29 C95A 69.0(8)
C93B N29 C95A 112.5(5)
C93A N29 C95A 69.5(7)
C97A N29 C95A 110.2(5)
C97B N29 C91A 71.3(8)
C93B N29 C91A 111.2(5)
C93A N29 C91A 71.6(7)
C97A N29 C91A 109.4(5)
C95A N29 C91A 103.4(5)
C97B N29 C95B 111.6(9)
C93B N29 C95B 65.7(6)
C93A N29 C95B 108.5(9)
C97A N29 C95B 70.4(7)
C95A N29 C95B 80.1(7)
C91A N29 C95B 176.2(7)
C97B N29 C91B 111.7(9)
C93B N29 C91B 66.7(6)
C93A N29 C91B 110.4(9)
C97A N29 C91B 69.9(6)
C95A N29 C91B 179.2(7)
C91A N29 C91B 77.3(6)
C95B N29 C91B 99.2(8)
C83 N30 C87 113.3(5)
C83 N30 C89 107.9(4)
C87 N30 C89 108.5(4)
C83 N30 C85 109.6(5)
C87 N30 C85 108.3(4)
C89 N30 C85 109.1(5)
N1 C1 C2 176.5(5)
C4 C2 C1 120.7(4)
C4 C2 S1 120.9(3)
C1 C2 S1 118.2(3)
N2 C3 C4 178.4(5)
C2 C4 C3 121.7(4)
C2 C4 S2 120.2(3)
C3 C4 S2 118.0(3)
N3 C5 C6 177.9(5)
C8 C6 C5 122.2(4)
C8 C6 S3 120.6(3)
C5 C6 S3 117.1(3)
N4 C7 C8 176.9(5)
C6 C8 C7 124.3(4)
C6 C8 S4 119.5(3)
C7 C8 S4 116.2(3)
C10 C9 S5 110.0(3)
C10 C9 H9A 109.7
S5 C9 H9A 109.7
C10 C9 H9B 109.7
S5 C9 H9B 109.7
H9A C9 H9B 108.2
C15 C10 C11 118.1(4)
C15 C10 C9 121.8(4)
C11 C10 C9 120.1(4)
C12 C11 C10 120.2(5)
C12 C11 H11 119.9
C10 C11 H11 119.9
C13 C12 C11 120.4(5)
C13 C12 H12 119.8
C11 C12 H12 119.8
C12 C13 C14 120.2(5)
C12 C13 H13 119.9
C14 C13 H13 119.9
C13 C14 C15 119.7(5)
C13 C14 H14 120.2
C15 C14 H14 120.2
C10 C15 C14 121.3(5)
C10 C15 H15 119.3
C14 C15 H15 119.3
C17 C16 S6 111.5(3)
C17 C16 H16A 109.3
S6 C16 H16A 109.3
C17 C16 H16B 109.3
S6 C16 H16B 109.3
H16A C16 H16B 108.0
C22 C17 C18 118.4(4)
C22 C17 C16 120.8(4)
C18 C17 C16 120.8(4)
C19 C18 C17 120.8(4)
C19 C18 H18 119.6
C17 C18 H18 119.6
C18 C19 C20 120.8(4)
C18 C19 H19 119.6
C20 C19 H19 119.6
C19 C20 C21 119.0(4)
C19 C20 H20 120.5
C21 C20 H20 120.5
C22 C21 C20 119.8(4)
C22 C21 H21 120.1
C20 C21 H21 120.1
C17 C22 C21 121.2(4)
C17 C22 H22 119.4
C21 C22 H22 119.4
N5 C23 C24 178.5(6)
C26 C24 C23 121.4(4)
C26 C24 S9 120.8(3)
C23 C24 S9 117.7(3)
N6 C25 C26 177.5(5)
C24 C26 C25 121.5(4)
C24 C26 S10 120.2(3)
C25 C26 S10 118.3(3)
N7 C27 C28 177.6(5)
C29 C28 C27 121.4(4)
C29 C28 S7 119.6(3)
C27 C28 S7 118.9(4)
C28 C29 C30 123.2(4)
C28 C29 S8 121.3(3)
C30 C29 S8 115.5(3)
N8 C30 C29 177.7(5)
N10 C31 C32 176.7(6)
C34 C32 C31 124.6(4)
C34 C32 S20 119.9(3)
C31 C32 S20 115.5(4)
N9 C33 C34 176.8(6)
C32 C34 C33 123.7(4)
C32 C34 S19 119.8(3)
C33 C34 S19 116.5(4)
C37 C35 C36 121.2(4)
C37 C35 S18 120.5(4)
C36 C35 S18 118.3(3)
N12 C36 C35 179.0(6)
C35 C37 C38 120.5(4)
C35 C37 S17 120.3(3)
C38 C37 S17 119.3(4)
N11 C38 C37 177.9(5)
C40 C39 S15 109.7(3)
C40 C39 H39A 109.7
S15 C39 H39A 109.7
C40 C39 H39B 109.7
S15 C39 H39B 109.7
H39A C39 H39B 108.2
C41 C40 C45 118.5(4)
C41 C40 C39 119.8(4)
C45 C40 C39 121.6(4)
C42 C41 C40 120.5(4)
C42 C41 H41 119.8
C40 C41 H41 119.8
C41 C42 C43 120.1(4)
C41 C42 H42 119.9
C43 C42 H42 119.9
C44 C43 C42 119.8(4)
C44 C43 H43 120.1
C42 C43 H43 120.1
C43 C44 C45 120.1(4)
C43 C44 H44 119.9
C45 C44 H44 119.9
C44 C45 C40 120.9(4)
C44 C45 H45 119.5
C40 C45 H45 119.5
C47A C46 C47B 16.8(8)
C47A C46 S16 113.2(8)
C47B C46 S16 110.0(7)
C47A C46 H46A 108.9
C47B C46 H46A 95.6
S16 C46 H46A 108.9
C47A C46 H46B 108.9
C47B C46 H46B 124.2
S16 C46 H46B 108.9
H46A C46 H46B 107.8
C47A C46 H46C 121.2
C47B C46 H46C 109.9
S16 C46 H46C 109.5
H46A C46 H46C 16.3
H46B C46 H46C 92.7
C47A C46 H46D 93.5
C47B C46 H46D 109.7
S16 C46 H46D 109.6
H46A C46 H46D 122.0
H46B C46 H46D 17.4
H46C C46 H46D 108.1
C52A C47A C48A 114.7(16)
C52A C47A C46 121.8(14)
C48A C47A C46 123.5(13)
C52B C47B C48B 116.5(18)
C52B C47B C46 124.4(15)
C48B C47B C46 119.0(13)
C47A C48A C49A 125.6(17)
C47A C48A H48A 117.2
C49A C48A H48A 117.2
C49B C48B C47B 123.6(17)
C49B C48B H48B 118.2
C47B C48B H48B 118.2
C48B C49B C50B 117.0(17)
C48B C49B H49B 121.5
C50B C49B H49B 121.5
C50A C49A C48A 115(2)
C50A C49A H49A 122.5
C48A C49A H49A 122.5
C49A C50A C51A 123(2)
C49A C50A H50A 118.3
C51A C50A H50A 118.3
C51B C50B C49B 122.0(19)
C51B C50B H50B 119.0
C49B C50B H50B 119.0
C52A C51A C50A 116.8(16)
C52A C51A H51A 121.6
C50A C51A H51A 121.6
C52B C51B C50B 116(2)
C52B C51B H51B 121.8
C50B C51B H51B 121.8
C51A C52A C47A 124.3(15)
C51A C52A H52A 117.9
C47A C52A H52A 117.9
C47B C52B C51B 124.4(17)
C47B C52B H52B 117.8
C51B C52B H52B 117.8
N17 C53 C54 176.8(5)
C56 C54 C53 121.9(4)
C56 C54 S21 120.1(3)
C53 C54 S21 118.0(3)
N18 C55 C56 178.7(6)
C54 C56 C55 121.2(4)
C54 C56 S22 120.3(3)
C55 C56 S22 118.5(3)
N19 C57 C58 179.4(6)
C60 C58 C57 121.7(4)
C60 C58 S23 120.6(3)
C57 C58 S23 117.7(3)
N20 C59 C60 178.1(5)
C58 C60 C59 123.5(4)
C58 C60 S24 120.4(3)
C59 C60 S24 116.1(3)
C62 C61 S25 112.5(3)
C62 C61 H61A 109.1
S25 C61 H61A 109.1
C62 C61 H61B 109.1
S25 C61 H61B 109.1
H61A C61 H61B 107.8
C67 C62 C63 119.4(4)
C67 C62 C61 120.3(4)
C63 C62 C61 120.3(4)
C62 C63 C64 120.5(4)
C62 C63 H63 119.8
C64 C63 H63 119.8
C65 C64 C63 119.5(4)
C65 C64 H64 120.2
C63 C64 H64 120.2
C66 C65 C64 120.1(4)
C66 C65 H65 120.0
C64 C65 H65 120.0
C67 C66 C65 119.9(5)
C67 C66 H66 120.0
C65 C66 H66 120.0
C66 C67 C62 120.6(4)
C66 C67 H67 119.7
C62 C67 H67 119.7
C69 C68 S26 110.4(3)
C69 C68 H68A 109.6
S26 C68 H68A 109.6
C69 C68 H68B 109.6
S26 C68 H68B 109.6
H68A C68 H68B 108.1
C74 C69 C70 119.0(5)
C74 C69 C68 122.5(5)
C70 C69 C68 118.4(5)
C71 C70 C69 121.8(7)
C71 C70 H70 119.1
C69 C70 H70 119.1
C72 C71 C70 118.3(8)
C72 C71 H71 120.8
C70 C71 H71 120.8
C71 C72 C73 123.4(7)
C71 C72 H72 118.3
C73 C72 H72 118.3
C72 C73 C74 119.2(7)
C72 C73 H73 120.4
C74 C73 H73 120.4
C69 C74 C73 118.2(6)
C69 C74 H74 120.9
C73 C74 H74 120.9
C77 C75 C76 122.6(4)
C77 C75 S29 120.1(3)
C76 C75 S29 117.3(3)
N23 C76 C75 177.4(6)
C75 C77 C78 124.3(4)
C75 C77 S30 120.1(3)
C78 C77 S30 115.6(3)
N24 C78 C77 175.6(5)
C81 C79 C80 122.3(4)
C81 C79 S27 120.1(3)
C80 C79 S27 117.6(3)
N21 C80 C79 177.0(5)
C79 C81 C82 122.2(4)
C79 C81 S28 120.5(3)
C82 C81 S28 117.2(3)
N22 C82 C81 178.9(4)
N30 C83 C84 113.1(5)
N30 C83 H83A 109.0
C84 C83 H83A 109.0
N30 C83 H83B 109.0
C84 C83 H83B 109.0
H83A C83 H83B 107.8
C83 C84 H84A 109.5
C83 C84 H84B 109.5
H84A C84 H84B 109.5
C83 C84 H84C 109.5
H84A C84 H84C 109.5
H84B C84 H84C 109.5
N30 C85 C86 113.0(6)
N30 C85 H85A 109.0
C86 C85 H85A 109.0
N30 C85 H85B 109.0
C86 C85 H85B 109.0
H85A C85 H85B 107.8
C85 C86 H86A 109.5
C85 C86 H86B 109.5
H86A C86 H86B 109.5
C85 C86 H86C 109.5
H86A C86 H86C 109.5
H86B C86 H86C 109.5
C88 C87 N30 114.5(5)
C88 C87 H87A 108.6
N30 C87 H87A 108.6
C88 C87 H87B 108.6
N30 C87 H87B 108.6
H87A C87 H87B 107.6
C87 C88 H88A 109.5
C87 C88 H88B 109.5
H88A C88 H88B 109.5
C87 C88 H88C 109.5
H88A C88 H88C 109.5
H88B C88 H88C 109.5
N30 C89 C90 116.6(5)
N30 C89 H89A 108.2
C90 C89 H89A 108.2
N30 C89 H89B 108.2
C90 C89 H89B 108.2
H89A C89 H89B 107.3
C89 C90 H90A 109.5
C89 C90 H90B 109.5
H90A C90 H90B 109.5
C89 C90 H90C 109.5
H90A C90 H90C 109.5
H90B C90 H90C 109.5
N29 C91A C92 108.9(5)
N29 C91A H91C 109.9
C92 C91A H91C 109.9
N29 C91A H91D 109.9
C92 C91A H91D 109.9
H91C C91A H91D 108.3
N29 C91A H92H 121.6
C92 C91A H92H 35.6
H91C C91A H92H 74.3
H91D C91A H92H 124.1
N29 C91A H92I 122.7
C92 C91A H92I 35.7
H91C C91A H92I 123.1
H91D C91A H92I 74.2
H92H C91A H92I 61.2
N29 C91B C92 100.9(8)
N29 C91B H91E 111.6
C92 C91B H91E 111.6
N29 C91B H91F 111.6
C92 C91B H91F 111.6
H91E C91B H91F 109.4
C91A C92 C91B 72.8(6)
C91A C92 H92D 109.5
C91B C92 H92D 177.7
C91A C92 H92E 109.5
C91B C92 H92E 69.1
H92D C92 H92E 109.5
C91A C92 H92F 109.5
C91B C92 H92F 69.7
H92D C92 H92F 109.5
H92E C92 H92F 109.5
C91A C92 H92G 177.5
C91B C92 H92G 109.6
H92D C92 H92G 68.1
H92E C92 H92G 71.3
H92F C92 H92G 72.2
C91A C92 H92H 69.8
C91B C92 H92H 109.3
H92D C92 H92H 72.1
H92E C92 H92H 178.4
H92F C92 H92H 69.7
H92G C92 H92H 109.5
C91A C92 H92I 68.8
C91B C92 H92I 109.4
H92D C92 H92I 71.4
H92E C92 H92I 71.3
H92F C92 H92I 178.3
H92G C92 H92I 109.5
H92H C92 H92I 109.5
N29 C93B C94 114.0(5)
N29 C93B H93C 108.7
C94 C93B H93C 108.7
N29 C93B H93D 108.7
C94 C93B H93D 108.7
H93C C93B H93D 107.6
N29 C93B H94F 133.1
C94 C93B H94F 36.1
H93C C93B H94F 73.1
H93D C93B H94F 115.2
N29 C93A C94 111.4(9)
N29 C93A H93E 109.3
C94 C93A H93E 109.3
N29 C93A H93F 109.3
C94 C93A H93F 109.3
H93E C93A H93F 108.0
C93B C94 C93A 64.6(6)
C93B C94 H94A 109.5
C93A C94 H94A 172.0
C93B C94 H94B 109.5
C93A C94 H94B 78.1
H94A C94 H94B 109.5
C93B C94 H94C 109.5
C93A C94 H94C 69.2
H94A C94 H94C 109.5
H94B C94 H94C 109.5
C93B C94 H94D 172.4
C93A C94 H94D 109.8
H94A C94 H94D 75.5
H94B C94 H94D 73.2
H94C C94 H94D 63.1
C93B C94 H94F 69.2
C93A C94 H94F 109.6
H94A C94 H94F 62.5
H94B C94 H94F 169.5
H94C C94 H94F 80.4
H94D C94 H94F 109.5
C93B C94 H94E 77.7
C93A C94 H94E 108.9
H94A C94 H94E 73.8
H94B C94 H94E 60.5
H94C C94 H94E 169.7
H94D C94 H94E 109.5
H94F C94 H94E 109.5
N29 C95A C96 108.9(6)
N29 C95A H95C 109.9
C96 C95A H95C 109.9
N29 C95A H95D 109.9
C96 C95A H95D 109.9
H95C C95A H95D 108.3
N29 C95A H96F 124.9
C96 C95A H96F 35.9
H95C C95A H96F 74.0
H95D C95A H96F 121.0
N29 C95A H96E 119.6
C96 C95A H96E 35.1
H95C C95A H96E 126.0
H95D C95A H96E 74.9
H96F C95A H96E 60.9
N29 C95B C96 97.8(9)
N29 C95B H95E 112.2
C96 C95B H95E 112.2
N29 C95B H95F 112.2
C96 C95B H95F 112.2
H95E C95B H95F 109.8
C95A C96 C95B 73.0(6)
C95A C96 H96A 109.5
C95B C96 H96A 176.2
C95A C96 H96B 109.5
C95B C96 H96B 71.8
H96A C96 H96B 109.5
C95A C96 H96C 109.5
C95B C96 H96C 66.8
H96A C96 H96C 109.5
H96B C96 H96C 109.5
C95A C96 H96D 176.3
C95B C96 H96D 109.3
H96A C96 H96D 68.0
H96B C96 H96D 74.2
H96C C96 H96D 69.5
C95A C96 H96F 66.9
C95B C96 H96F 109.7
H96A C96 H96F 69.4
H96B C96 H96F 174.8
H96C C96 H96F 75.5
H96D C96 H96F 109.5
C95A C96 H96E 71.9
C95B C96 H96E 109.4
H96A C96 H96E 74.3
H96B C96 H96E 65.5
H96C C96 H96E 174.8
H96D C96 H96E 109.5
H96F C96 H96E 109.5
N29 C97A C98 115.2(5)
N29 C97A H97C 108.5
C98 C97A H97C 108.5
N29 C97A H97D 108.5
C98 C97A H97D 108.5
H97C C97A H97D 107.5
N29 C97A H98E 132.2
C98 C97A H98E 36.3
H97C C97A H98E 116.9
H97D C97A H98E 72.3
N29 C97B C98 116.5(10)
N29 C97B H97E 108.2
C98 C97B H97E 108.2
N29 C97B H97F 108.2
C98 C97B H97F 108.2
H97E C97B H97F 107.3
C97A C98 C97B 61.7(6)
C97A C98 H98A 109.5
C97B C98 H98A 170.6
C97A C98 H98B 109.5
C97B C98 H98B 72.3
H98A C98 H98B 109.5
C97A C98 H98C 109.5
C97B C98 H98C 77.9
H98A C98 H98C 109.5
H98B C98 H98C 109.5
C97A C98 H98D 170.7
C97B C98 H98D 109.5
H98A C98 H98D 79.1
H98B C98 H98D 63.1
H98C C98 H98D 69.8
C97A C98 H98F 77.7
C97B C98 H98F 109.7
H98A C98 H98F 69.9
H98B C98 H98F 172.2
H98C C98 H98F 64.4
H98D C98 H98F 109.5
C97A C98 H98E 72.5
C97B C98 H98E 109.2
H98A C98 H98E 63.1
H98B C98 H98E 76.2
H98C C98 H98E 172.2
H98D C98 H98E 109.5
H98F C98 H98E 109.5
C100 C99 N25 116.2(4)
C100 C99 H99A 108.2
N25 C99 H99A 108.2
C100 C99 H99B 108.2
N25 C99 H99B 108.2
H99A C99 H99B 107.4
C99 C100 H10A 109.5
C99 C100 H10B 109.5
H10A C100 H10B 109.5
C99 C100 H10C 109.5
H10A C100 H10C 109.5
H10B C100 H10C 109.5
C143 C101 N25 115.4(4)
C143 C101 H10D 108.4
N25 C101 H10D 108.4
C143 C101 H10E 108.4
N25 C101 H10E 108.4
H10D C101 H10E 107.5
N25 C103 C104 115.5(4)
N25 C103 H10F 108.4
C104 C103 H10F 108.4
N25 C103 H10G 108.4
C104 C103 H10G 108.4
H10F C103 H10G 107.5
C103 C104 H10H 109.5
C103 C104 H10I 109.5
H10H C104 H10I 109.5
C103 C104 H10J 109.5
H10H C104 H10J 109.5
H10I C104 H10J 109.5
C106 C105 N25 116.5(4)
C106 C105 H10K 108.2
N25 C105 H10K 108.2
C106 C105 H10L 108.2
N25 C105 H10L 108.2
H10K C105 H10L 107.3
C105 C106 H10M 109.5
C105 C106 H10N 109.5
H10M C106 H10N 109.5
C105 C106 H10O 109.5
H10M C106 H10O 109.5
H10N C106 H10O 109.5
N26 C107 C108 115.4(4)
N26 C107 H10P 108.4
C108 C107 H10P 108.4
N26 C107 H10Q 108.4
C108 C107 H10Q 108.4
H10P C107 H10Q 107.5
C107 C108 H10R 109.5
C107 C108 H10S 109.5
H10R C108 H10S 109.5
C107 C108 H10T 109.5
H10R C108 H10T 109.5
H10S C108 H10T 109.5
N26 C109 C110 114.9(4)
N26 C109 H10U 108.5
C110 C109 H10U 108.5
N26 C109 H10V 108.5
C110 C109 H10V 108.5
H10U C109 H10V 107.5
C109 C110 H11A 109.5
C109 C110 H11B 109.5
H11A C110 H11B 109.5
C109 C110 H11C 109.5
H11A C110 H11C 109.5
H11B C110 H11C 109.5
C112 C111 N26 115.3(4)
C112 C111 H11D 108.4
N26 C111 H11D 108.4
C112 C111 H11E 108.4
N26 C111 H11E 108.4
H11D C111 H11E 107.5
C111 C112 H11F 109.5
C111 C112 H11G 109.5
H11F C112 H11G 109.5
C111 C112 H11H 109.5
H11F C112 H11H 109.5
H11G C112 H11H 109.5
N26 C113 C114 115.0(4)
N26 C113 H11I 108.5
C114 C113 H11I 108.5
N26 C113 H11J 108.5
C114 C113 H11J 108.5
H11I C113 H11J 107.5
C113 C114 H11K 109.5
C113 C114 H11L 109.5
H11K C114 H11L 109.5
C113 C114 H11M 109.5
H11K C114 H11M 109.5
H11L C114 H11M 109.5
C116 C115 N27 115.7(5)
C116 C115 H91A 108.4
N27 C115 H91A 108.4
C116 C115 H91B 108.4
N27 C115 H91B 108.4
H91A C115 H91B 107.4
C115 C116 H92A 109.5
C115 C116 H92B 109.5
H92A C116 H92B 109.5
C115 C116 H92C 109.5
H92A C116 H92C 109.5
H92B C116 H92C 109.5
N27 C117 C118 115.2(5)
N27 C117 H93A 108.5
C118 C117 H93A 108.5
N27 C117 H93B 108.5
C118 C117 H93B 108.5
H93A C117 H93B 107.5
C117 C118 H94G 109.5
C117 C118 H94H 109.5
H94G C118 H94H 109.5
C117 C118 H94I 109.5
H94G C118 H94I 109.5
H94H C118 H94I 109.5
C120 C119 N27 115.8(5)
C120 C119 H95A 108.3
N27 C119 H95A 108.3
C120 C119 H95B 108.3
N27 C119 H95B 108.3
H95A C119 H95B 107.4
C119 C120 H96G 109.5
C119 C120 H96H 109.5
H96G C120 H96H 109.5
C119 C120 H96I 109.5
H96G C120 H96I 109.5
H96H C120 H96I 109.5
N27 C121 C122 114.6(5)
N27 C121 H97A 108.6
C122 C121 H97A 108.6
N27 C121 H97B 108.6
C122 C121 H97B 108.6
H97A C121 H97B 107.6
C121 C122 H98G 109.5
C121 C122 H98H 109.5
H98G C122 H98H 109.5
C121 C122 H98I 109.5
H98G C122 H98I 109.5
H98H C122 H98I 109.5
C124 C123 N28 114.4(4)
C124 C123 H12A 108.7
N28 C123 H12A 108.7
C124 C123 H12B 108.7
N28 C123 H12B 108.7
H12A C123 H12B 107.6
C123 C124 H12C 109.5
C123 C124 H12D 109.5
H12C C124 H12D 109.5
C123 C124 H12E 109.5
H12C C124 H12E 109.5
H12D C124 H12E 109.5
C126 C125 N28 114.9(4)
C126 C125 H12F 108.6
N28 C125 H12F 108.6
C126 C125 H12G 108.6
N28 C125 H12G 108.6
H12F C125 H12G 107.5
C125 C126 H12H 109.5
C125 C126 H12I 109.5
H12H C126 H12I 109.5
C125 C126 H12J 109.5
H12H C126 H12J 109.5
H12I C126 H12J 109.5
N28 C127 C128 115.1(4)
N28 C127 H12K 108.5
C128 C127 H12K 108.5
N28 C127 H12L 108.5
C128 C127 H12L 108.5
H12K C127 H12L 107.5
C127 C128 H12M 109.5
C127 C128 H12N 109.5
H12M C128 H12N 109.5
C127 C128 H12O 109.5
H12M C128 H12O 109.5
H12N C128 H12O 109.5
N28 C129 C130 115.1(4)
N28 C129 H12P 108.5
C130 C129 H12P 108.5
N28 C129 H12Q 108.5
C130 C129 H12Q 108.5
H12P C129 H12Q 107.5
C129 C130 H13A 109.5
C129 C130 H13B 109.5
H13A C130 H13B 109.5
C129 C130 H13C 109.5
H13A C130 H13C 109.5
H13B C130 H13C 109.5
N31 C131 C132 125(2)
C131 C132 H13D 109.5
C131 C132 H13E 109.5
H13D C132 H13E 109.5
C131 C132 H13F 109.5
H13D C132 H13F 109.5
H13E C132 H13F 109.5
C134 C133 H13G 109.5
C134 C133 H13H 109.5
H13G C133 H13H 109.5
C134 C133 H13I 109.5
H13G C133 H13I 109.5
H13H C133 H13I 109.5
N32 C134 C133 178.7(7)
N14 C135 C140 179.0(6)
N15 C136 C137 179.8(6)
C139 C137 C136 122.1(4)
C139 C137 S13 119.6(3)
C136 C137 S13 118.3(3)
N16 C138 C139 178.9(6)
C137 C139 C138 120.0(4)
C137 C139 S14 121.1(3)
C138 C139 S14 118.9(3)
C141 C140 C135 122.3(4)
C141 C140 S12 120.7(4)
C135 C140 S12 116.9(4)
C140 C141 C142 122.4(5)
C140 C141 S11 120.0(3)
C142 C141 S11 117.7(4)
N13 C142 C141 178.0(5)
C101 C143 H17A 109.5
C101 C143 H17B 109.5
H17A C143 H17B 109.5
C101 C143 H17C 109.5
H17A C143 H17C 109.5
H17B C143 H17C 109.5

loop_
_geom_bond_atom_site_label_1
_geom_bond_atom_site_label_2
_geom_bond_distance
Mo1 S4 2.3229(11)
Mo1 S1 2.3533(12)
Mo1 S3 2.3549(11)
Mo1 S2 2.3660(11)
Mo1 S5 2.4493(12)
Mo1 S6 2.4619(11)
Mo2 S9 2.3420(11)
Mo2 S8 2.3545(12)
Mo2 S7 2.3580(12)
Mo2 S10 2.3624(12)
Mo2 S6 2.4558(11)
Mo2 S5 2.4608(12)
Mo3 S19 2.3426(13)
Mo3 S18 2.3473(12)
Mo3 S17 2.3494(12)
Mo3 S20 2.3532(11)
Mo3 S16 2.4639(12)
Mo3 S15 2.4662(12)
Mo4 S12 2.3506(12)
Mo4 S14 2.3538(12)
Mo4 S11 2.3551(12)
Mo4 S13 2.3552(12)
Mo4 S16 2.4448(11)
Mo4 S15 2.4542(12)
Mo5 S24 2.3444(10)
Mo5 S21 2.3526(11)
Mo5 S22 2.3529(12)
Mo5 S23 2.3620(12)
Mo5 S25 2.4393(11)
Mo5 S26 2.4489(12)
Mo6 S27 2.3409(12)
Mo6 S28 2.3511(10)
Mo6 S30 2.3528(12)
Mo6 S29 2.3567(11)
Mo6 S26 2.4650(12)
Mo6 S25 2.4697(11)
S1 C2 1.730(4)
S2 C4 1.734(4)
S3 C6 1.731(4)
S4 C8 1.732(4)
S5 C9 1.838(4)
S6 C16 1.828(4)
S7 C28 1.739(5)
S8 C29 1.736(4)
S9 C24 1.734(4)
S10 C26 1.730(4)
S11 C141 1.731(5)
S12 C140 1.737(5)
S13 C137 1.736(4)
S14 C139 1.731(4)
S15 C39 1.846(4)
S16 C46 1.849(4)
S17 C37 1.723(5)
S18 C35 1.735(5)
S19 C34 1.736(5)
S20 C32 1.742(4)
S21 C54 1.738(4)
S22 C56 1.736(4)
S23 C58 1.739(4)
S24 C60 1.729(4)
S25 C61 1.838(4)
S26 C68 1.839(4)
S27 C79 1.734(4)
S28 C81 1.728(4)
S29 C75 1.743(4)
S30 C77 1.728(4)
N1 C1 1.143(5)
N2 C3 1.143(6)
N3 C5 1.142(6)
N4 C7 1.143(6)
N5 C23 1.146(6)
N6 C25 1.147(6)
N7 C27 1.142(6)
N8 C30 1.140(6)
N9 C33 1.144(6)
N10 C31 1.138(7)
N11 C38 1.146(6)
N12 C36 1.145(6)
N13 C142 1.142(6)
N14 C135 1.135(7)
N15 C136 1.140(6)
N16 C138 1.145(5)
N17 C53 1.140(5)
N18 C55 1.146(6)
N19 C57 1.137(6)
N20 C59 1.140(5)
N21 C80 1.147(5)
N22 C82 1.144(5)
N23 C76 1.133(7)
N24 C78 1.145(6)
N25 C103 1.504(6)
N25 C105 1.511(6)
N25 C101 1.519(5)
N25 C99 1.525(6)
N26 C107 1.504(6)
N26 C109 1.510(6)
N26 C113 1.512(6)
N26 C111 1.524(6)
N27 C121 1.502(6)
N27 C117 1.510(7)
N27 C119 1.516(6)
N27 C115 1.530(7)
N28 C127 1.511(5)
N28 C129 1.518(5)
N28 C125 1.525(5)
N28 C123 1.525(5)
N29 C97B 1.424(16)
N29 C93B 1.463(7)
N29 C93A 1.494(15)
N29 C97A 1.501(7)
N29 C95A 1.543(8)
N29 C91A 1.545(8)
N29 C95B 1.596(15)
N29 C91B 1.596(16)
N30 C83 1.493(7)
N30 C87 1.496(6)
N30 C89 1.506(7)
N30 C85 1.529(7)
N31 C131 1.369(17)
N32 C134 1.149(8)
C1 C2 1.427(6)
C2 C4 1.356(6)
C3 C4 1.429(6)
C5 C6 1.438(6)
C6 C8 1.357(6)
C7 C8 1.425(6)
C9 C10 1.501(6)
C9 H9A 0.9700
C9 H9B 0.9700
C10 C15 1.378(7)
C10 C11 1.397(6)
C11 C12 1.382(7)
C11 H11 0.9300
C12 C13 1.366(8)
C12 H12 0.9300
C13 C14 1.370(8)
C13 H13 0.9300
C14 C15 1.382(7)
C14 H14 0.9300
C15 H15 0.9300
C16 C17 1.504(6)
C16 H16A 0.9700
C16 H16B 0.9700
C17 C22 1.386(6)
C17 C18 1.396(6)
C18 C19 1.374(6)
C18 H18 0.9300
C19 C20 1.387(7)
C19 H19 0.9300
C20 C21 1.395(6)
C20 H20 0.9300
C21 C22 1.386(6)
C21 H21 0.9300
C22 H22 0.9300
C23 C24 1.438(6)
C24 C26 1.349(6)
C25 C26 1.434(6)
C27 C28 1.433(6)
C28 C29 1.343(6)
C29 C30 1.437(6)
C31 C32 1.439(7)
C32 C34 1.338(6)
C33 C34 1.437(6)
C35 C37 1.357(6)
C35 C36 1.430(7)
C37 C38 1.432(6)
C39 C40 1.498(6)
C39 H39A 0.9700
C39 H39B 0.9700
C40 C41 1.391(6)
C40 C45 1.393(6)
C41 C42 1.386(6)
C41 H41 0.9300
C42 C43 1.388(6)
C42 H42 0.9300
C43 C44 1.378(6)
C43 H43 0.9300
C44 C45 1.381(6)
C44 H44 0.9300
C45 H45 0.9300
C46 C47A 1.42(2)
C46 C47B 1.55(2)
C46 H46A 0.9700
C46 H46B 0.9700
C46 H46C 0.9700
C46 H46D 0.9700
C47A C52A 1.372(17)
C47A C48A 1.376(16)
C47B C52B 1.361(17)
C47B C48B 1.368(18)
C48A C49A 1.380(15)
C48A H48A 0.9300
C48B C49B 1.365(12)
C48B H48B 0.9300
C49B C50B 1.397(17)
C49B H49B 0.9300
C49A C50A 1.371(18)
C49A H49A 0.9300
C50A C51A 1.383(17)
C50A H50A 0.9300
C50B C51B 1.384(17)
C50B H50B 0.9300
C51A C52A 1.368(12)
C51A H51A 0.9300
C51B C52B 1.373(16)
C51B H51B 0.9300
C52A H52A 0.9300
C52B H52B 0.9300
C53 C54 1.439(6)
C54 C56 1.360(6)
C55 C56 1.426(6)
C57 C58 1.442(6)
C58 C60 1.350(6)
C59 C60 1.429(6)
C61 C62 1.498(6)
C61 H61A 0.9700
C61 H61B 0.9700
C62 C67 1.380(6)
C62 C63 1.383(6)
C63 C64 1.385(6)
C63 H63 0.9300
C64 C65 1.386(7)
C64 H64 0.9300
C65 C66 1.380(6)
C65 H65 0.9300
C66 C67 1.379(6)
C66 H66 0.9300
C67 H67 0.9300
C68 C69 1.493(6)
C68 H68A 0.9700
C68 H68B 0.9700
C69 C74 1.368(7)
C69 C70 1.403(7)
C70 C71 1.363(9)
C70 H70 0.9300
C71 C72 1.331(11)
C71 H71 0.9300
C72 C73 1.354(11)
C72 H72 0.9300
C73 C74 1.429(9)
C73 H73 0.9300
C74 H74 0.9300
C75 C77 1.351(6)
C75 C76 1.432(6)
C77 C78 1.438(6)
C79 C81 1.359(6)
C79 C80 1.425(6)
C81 C82 1.436(5)
C83 C84 1.538(9)
C83 H83A 0.9700
C83 H83B 0.9700
C84 H84A 0.9600
C84 H84B 0.9600
C84 H84C 0.9600
C85 C86 1.529(10)
C85 H85A 0.9700
C85 H85B 0.9700
C86 H86A 0.9600
C86 H86B 0.9600
C86 H86C 0.9600
C87 C88 1.472(9)
C87 H87A 0.9700
C87 H87B 0.9700
C88 H88A 0.9600
C88 H88B 0.9600
C88 H88C 0.9600
C89 C90 1.512(7)
C89 H89A 0.9700
C89 H89B 0.9700
C90 H90A 0.9600
C90 H90B 0.9600
C90 H90C 0.9600
C91A C92 1.591(10)
C91A H91C 0.9700
C91A H91D 0.9700
C91A H92H 1.5483
C91A H92I 1.5329
C91B C92 1.711(16)
C91B H91E 0.9700
C91B H91F 0.9700
C92 H92D 0.9600
C92 H92E 0.9600
C92 H92F 0.9600
C92 H92G 0.9600
C92 H92H 0.9600
C92 H92I 0.9600
C93B C94 1.569(8)
C93B H93C 0.9700
C93B H93D 0.9700
C93B H94F 1.5218
C93A C94 1.584(16)
C93A H93E 0.9700
C93A H93F 0.9700
C94 H94A 0.9600
C94 H94B 0.9600
C94 H94C 0.9600
C94 H94D 0.9600
C94 H94F 0.9600
C94 H94E 0.9600
C95A C96 1.595(11)
C95A H95C 0.9700
C95A H95D 0.9700
C95A H96F 1.5037
C95A H96E 1.5856
C95B C96 1.789(19)
C95B H95E 0.9700
C95B H95F 0.9700
C96 H96A 0.9600
C96 H96B 0.9600
C96 H96C 0.9600
C96 H96D 0.9600
C96 H96F 0.9600
C96 H96E 0.9600
C97A C98 1.533(8)
C97A H97C 0.9700
C97A H97D 0.9700
C97A H98E 1.5450
C97B C98 1.587(17)
C97B H97E 0.9700
C97B H97F 0.9700
C98 H98A 0.9600
C98 H98B 0.9600
C98 H98C 0.9600
C98 H98D 0.9600
C98 H98F 0.9600
C98 H98E 0.9600
C99 C100 1.505(7)
C99 H99A 0.9700
C99 H99B 0.9700
C100 H10A 0.9600
C100 H10B 0.9600
C100 H10C 0.9600
C101 C143 1.505(6)
C101 H10D 0.9700
C101 H10E 0.9700
C103 C104 1.521(7)
C103 H10F 0.9700
C103 H10G 0.9700
C104 H10H 0.9600
C104 H10I 0.9600
C104 H10J 0.9600
C105 C106 1.485(7)
C105 H10K 0.9700
C105 H10L 0.9700
C106 H10M 0.9600
C106 H10N 0.9600
C106 H10O 0.9600
C107 C108 1.516(7)
C107 H10P 0.9700
C107 H10Q 0.9700
C108 H10R 0.9600
C108 H10S 0.9600
C108 H10T 0.9600
C109 C110 1.520(7)
C109 H10U 0.9700
C109 H10V 0.9700
C110 H11A 0.9600
C110 H11B 0.9600
C110 H11C 0.9600
C111 C112 1.498(6)
C111 H11D 0.9700
C111 H11E 0.9700
C112 H11F 0.9600
C112 H11G 0.9600
C112 H11H 0.9600
C113 C114 1.514(7)
C113 H11I 0.9700
C113 H11J 0.9700
C114 H11K 0.9600
C114 H11L 0.9600
C114 H11M 0.9600
C115 C116 1.515(8)
C115 H91A 0.9700
C115 H91B 0.9700
C116 H92A 0.9600
C116 H92B 0.9600
C116 H92C 0.9600
C117 C118 1.527(8)
C117 H93A 0.9700
C117 H93B 0.9700
C118 H94G 0.9600
C118 H94H 0.9600
C118 H94I 0.9600
C119 C120 1.491(8)
C119 H95A 0.9700
C119 H95B 0.9700
C120 H96G 0.9600
C120 H96H 0.9600
C120 H96I 0.9600
C121 C122 1.520(9)
C121 H97A 0.9700
C121 H97B 0.9700
C122 H98G 0.9600
C122 H98H 0.9600
C122 H98I 0.9600
C123 C124 1.519(6)
C123 H12A 0.9700
C123 H12B 0.9700
C124 H12C 0.9600
C124 H12D 0.9600
C124 H12E 0.9600
C125 C126 1.510(7)
C125 H12F 0.9700
C125 H12G 0.9700
C126 H12H 0.9600
C126 H12I 0.9600
C126 H12J 0.9600
C127 C128 1.523(6)
C127 H12K 0.9700
C127 H12L 0.9700
C128 H12M 0.9600
C128 H12N 0.9600
C128 H12O 0.9600
C129 C130 1.520(6)
C129 H12P 0.9700
C129 H12Q 0.9700
C130 H13A 0.9600
C130 H13B 0.9600
C130 H13C 0.9600
C131 C132 1.54(2)
C132 H13D 0.9600
C132 H13E 0.9600
C132 H13F 0.9600
C133 C134 1.458(9)
C133 H13G 0.9600
C133 H13H 0.9600
C133 H13I 0.9600
C135 C140 1.449(7)
C136 C137 1.435(6)
C137 C139 1.356(6)
C138 C139 1.440(6)
C140 C141 1.347(6)
C141 C142 1.437(6)
C143 H17A 0.9600
C143 H17B 0.9600
C143 H17C 0.9600
